data_1545610
loop_
_publ_author_name
'Li, Xiao-Yu'
'Su, Hai-Feng'
'Kurmoo, Mohamedally'
'Tung, Chen-Ho'
'Sun, Di'
'Zheng, Lan-Sun'

_publ_section_title
;
 Structure, solution assembly, and electroconductivity of nanosized
 argento-organic-cluster/framework templated by chromate.
;
_journal_issue 16
_journal_name_full Nanoscale
_journal_page_first 5305
_journal_page_last 5314
_journal_paper_doi 10.1039/c7nr00732a
_journal_volume 9
_journal_year 2017
_chemical_formula_moiety 'C276 H312 Ag47 Cr4 F54 O52 S24, 2(C6 H14 N2 O2)'
_chemical_formula_sum 'C288 H340 Ag47 Cr4 F54 N4 O56 S24'
_chemical_formula_weight 11826.95
_space_group_crystal_system orthorhombic
_space_group_IT_number 70
_space_group_name_Hall '-F 2uv 2vw'
_space_group_name_H-M_alt 'F d d d'
_symmetry_space_group_name_Hall '-F 2uv 2vw'
_symmetry_space_group_name_H-M 'F d d d :2'
_atom_sites_solution_hydrogens mixed
_audit_creation_date 2017-02-28
_audit_creation_method
;
Olex2 1.2
(compiled 2017.02.23 svn.r3390 for OlexSys, GUI svn.r5320)
;
_audit_update_record
;
2017-03-04 deposited with the CCDC.
2017-03-20 downloaded from the CCDC.
;
_cell_angle_alpha 90
_cell_angle_beta 90
_cell_angle_gamma 90
_cell_formula_units_Z 16
_cell_length_a 47.992(3)
_cell_length_b 50.873(3)
_cell_length_c 64.857(4)
_cell_measurement_reflns_used 9956
_cell_measurement_temperature 100(2)
_cell_measurement_theta_max 24.63
_cell_measurement_theta_min 2.22
_cell_volume 158348(17)
_computing_cell_refinement 'SAINT V8.30C (?, 2016)'
_computing_data_reduction 'SAINT V8.30C (?, 2016)'
_computing_molecular_graphics 'Olex2 (Dolomanov et al., 2009)'
_computing_publication_material 'Olex2 (Dolomanov et al., 2009)'
_computing_structure_refinement 'ShelXL (Sheldrick, 2015)'
_diffrn_ambient_temperature 100.15
_diffrn_measured_fraction_theta_full 0.987
_diffrn_measured_fraction_theta_max 0.987
_diffrn_measurement_device_type 'Bruker APEX-II CCD'
_diffrn_measurement_method '\f and \w scans'
_diffrn_radiation_monochromator graphite
_diffrn_radiation_type MoK\a
_diffrn_radiation_wavelength 0.71073
_diffrn_reflns_av_R_equivalents 0.1336
_diffrn_reflns_av_unetI/netI 0.1303
_diffrn_reflns_Laue_measured_fraction_full 0.987
_diffrn_reflns_Laue_measured_fraction_max 0.987
_diffrn_reflns_limit_h_max 32
_diffrn_reflns_limit_h_min -57
_diffrn_reflns_limit_k_max 60
_diffrn_reflns_limit_k_min -53
_diffrn_reflns_limit_l_max 77
_diffrn_reflns_limit_l_min -71
_diffrn_reflns_number 153164
_diffrn_reflns_point_group_measured_fraction_full 0.987
_diffrn_reflns_point_group_measured_fraction_max 0.987
_diffrn_reflns_theta_full 25.000
_diffrn_reflns_theta_max 25.000
_diffrn_reflns_theta_min 2.047
_diffrn_standards_number 0
_exptl_absorpt_coefficient_mu 2.577
_exptl_absorpt_correction_T_max 0.8204
_exptl_absorpt_correction_T_min 0.8820
_exptl_absorpt_correction_type none
_exptl_crystal_colour red
_exptl_crystal_density_diffrn 1.984
_exptl_crystal_description block
_exptl_crystal_F_000 91504
_exptl_crystal_size_max 0.08
_exptl_crystal_size_mid 0.06
_exptl_crystal_size_min 0.05
_refine_diff_density_max 3.302
_refine_diff_density_min -2.970
_refine_diff_density_rms 0.319
_refine_ls_extinction_method none
_refine_ls_goodness_of_fit_ref 1.084
_refine_ls_hydrogen_treatment constr
_refine_ls_matrix_type full
_refine_ls_number_parameters 2313
_refine_ls_number_reflns 34435
_refine_ls_number_restraints 1459
_refine_ls_restrained_S_all 1.069
_refine_ls_R_factor_all 0.2393
_refine_ls_R_factor_gt 0.1270
_refine_ls_shift/su_max 0.080
_refine_ls_shift/su_mean 0.001
_refine_ls_structure_factor_coef Fsqd
_refine_ls_weighting_details 'w=1/[\s^2^(Fo^2^)+(0.1533P)^2^+33889.8867P] where P=(Fo^2^+2Fc^2^)/3'
_refine_ls_weighting_scheme calc
_refine_ls_wR_factor_gt 0.2998
_refine_ls_wR_factor_ref 0.4121
_reflns_Friedel_coverage 0.000
_reflns_number_gt 15796
_reflns_number_total 34435
_reflns_threshold_expression 'I > 2\s(I)'
_cod_data_source_file c7nr00732a2.cif
_cod_data_source_block 1
_cod_depositor_comments 'Adding full bibliography for 1545608--1545612.cif.'
_cod_original_cell_volume 158350(16)
_cod_database_code 1545610
_shelx_shelxl_version_number 2016/6
_shelx_space_group_comment
;
The symmetry employed for this shelxl refinement is uniquely defined
by the following loop, which should always be used as a source of
symmetry information in preference to the above space-group names.
They are only intended as comments.
;
_shelx_estimated_absorpt_t_max 0.882
_shelx_estimated_absorpt_t_min 0.820
_olex2_refinement_description
;
1. Fixed Uiso
 At 1.2 times of:
  All C(H) groups
 At 1.5 times of:
  All C(H,H,H) groups
2. Restrained distances
 C125-C126
 1.55 with sigma of 0.01
 C124-C123
 1.55 with sigma of 0.01
 C121-C122
 1.55 with sigma of 0.01
 C128-C127
 1.55 with sigma of 0.01
 C126-O25
 1.25 with sigma of 0.01
 C126-O26
 1.25 with sigma of 0.01
 C127-O27
 1.25 with sigma of 0.01
 C121-O17
 1.25 with sigma of 0.01
 O18-C121
 1.25 with sigma of 0.01
 C129-O12
 1.25 with sigma of 0.02
 C131-O13
 1.25 with sigma of 0.02
 C133-O7
 1.25 with sigma of 0.02
 C133-O8
 1.25 with sigma of 0.02
 C130-C129
 1.55 with sigma of 0.01
 C129-O11
 1.25 with sigma of 0.02
 O11A-C129
 1.25 with sigma of 0.02
 O23-C123
 1.25 with sigma of 0.01
 O9-C136
 1.25 with sigma of 0.01
 O10-C136
 1.25 with sigma of 0.01
 C99-C97
 1.55 with sigma of 0.01
 C97-C100
 1.55 with sigma of 0.01
 C97-C98
 1.55 with sigma of 0.01
 C97-C94
 1.55 with sigma of 0.01
 C100-C98
 2.35 with sigma of 0.01
 C99-C98
 2.35 with sigma of 0.01
 C99-C100
 2.35 with sigma of 0.01
 C97-C93
 2.35 with sigma of 0.01
 C95-C97
 2.35 with sigma of 0.01
 C94-C100
 2.35 with sigma of 0.01
 C70-C68
 2.35 with sigma of 0.01
 C69-C70
 2.35 with sigma of 0.01
 C69-C68
 2.35 with sigma of 0.01
 C70-C67
 1.55 with sigma of 0.01
 C69-C67
 1.55 with sigma of 0.01
 C67-C68
 1.55 with sigma of 0.01
 C135-C136
 1.55 with sigma of 0.01
 C127-O28
 1.25 with sigma of 0.01
 C8-C10
 2.35 with sigma of 0.01
 F21-C124
 1.45 with sigma of 0.01
 C124-F19
 1.45 with sigma of 0.01
 C124-F20
 1.45 with sigma of 0.01
 F16-C122
 1.45 with sigma of 0.01
 F18-C122
 1.45 with sigma of 0.01
 C122-F17
 1.45 with sigma of 0.01
 F21-F19
 2.35 with sigma of 0.01
 F19-F20
 2.35 with sigma of 0.01
 F21-F20
 2.35 with sigma of 0.01
 F21-C123
 2.35 with sigma of 0.01
 C123-F20
 2.35 with sigma of 0.01
 F19-C123
 2.35 with sigma of 0.01
 F2-F3
 2.35 with sigma of 0.01
 F1-F2
 2.35 with sigma of 0.01
 F3-F1
 2.35 with sigma of 0.01
 F2-C129
 2.35 with sigma of 0.01
 F3-C129
 2.35 with sigma of 0.01
 C129-F1
 2.35 with sigma of 0.01
 F5-F4
 2.35 with sigma of 0.01
 F6-F5
 2.35 with sigma of 0.01
 F6-F4
 2.35 with sigma of 0.01
 F8-C135
 1.45 with sigma of 0.01
 C135-F9
 1.45 with sigma of 0.01
 F9-F8
 2.35 with sigma of 0.01
 F7-F9
 2.35 with sigma of 0.01
 F7-F8
 2.35 with sigma of 0.01
 F8-C136
 2.35 with sigma of 0.01
 C136-F7
 2.35 with sigma of 0.01
 F9-C136
 2.35 with sigma of 0.01
 C132-C131
 1.55 with sigma of 0.01
 F12-C131
 2.35 with sigma of 0.01
 F10-C131
 2.35 with sigma of 0.01
 F11-C131
 2.35 with sigma of 0.01
 F11-F12
 2.35 with sigma of 0.01
 F11-F10
 2.35 with sigma of 0.01
 F10-F12
 2.35 with sigma of 0.01
 C125-F14
 1.45 with sigma of 0.01
 F15-C125
 1.45 with sigma of 0.01
 F13-C125
 1.45 with sigma of 0.01
 F15-C126
 2.35 with sigma of 0.01
 F14-C126
 2.35 with sigma of 0.01
 F13-C126
 2.35 with sigma of 0.01
 F15-F13
 2.35 with sigma of 0.01
 F15-F14
 2.35 with sigma of 0.01
 F13-F14
 2.35 with sigma of 0.01
 O30-O29
 2.2 with sigma of 0.01
 C150-N2
 1.55 with sigma of 0.01
 N2-C149
 1.55 with sigma of 0.01
 C143-C142
 2.35 with sigma of 0.01
 C142-O16
 1.25 with sigma of 0.01
 N3-C142
 1.55 with sigma of 0.01
 C144-N3
 1.55 with sigma of 0.01
 C143-N3
 1.55 with sigma of 0.01
 C138-C137
 1.55 with sigma of 0.01
 F23-C137
 2.35 with sigma of 0.01
 F22-C137
 2.35 with sigma of 0.01
 F23-F22
 2.35 with sigma of 0.01
 F24-C138
 1.45 with sigma of 0.01
 F23-C138
 1.45 with sigma of 0.01
 C138-F22
 1.45 with sigma of 0.01
 C137-O5
 1.25 with sigma of 0.01
 C137-O6
 1.25 with sigma of 0.01
 C152-F29
 1.45 with sigma of 0.01
 F30-C152
 1.45 with sigma of 0.01
 C152-F28
 1.45 with sigma of 0.01
 F29-F30
 2.35 with sigma of 0.01
 F30-F28
 2.35 with sigma of 0.01
 F29-F28
 2.35 with sigma of 0.01
 C151-F29
 2.35 with sigma of 0.01
 C151-F30
 2.35 with sigma of 0.01
 C151-F28
 2.35 with sigma of 0.01
 O29-C151
 1.25 with sigma of 0.01
 C151-O30
 1.25 with sigma of 0.01
 O29-C152
 2.35 with sigma of 0.01
 O2-O3
 2.4 with sigma of 0.01
 O20-Cr2
 1.55 with sigma of 0.01
 O19-O20
 2.4 with sigma of 0.01
 O20-O21
 2.4 with sigma of 0.01
 O22A-Cr2
 1.55 with sigma of 0.01
 O22-O20
 1.55 with sigma of 0.01
 O22-O22A
 1.55 with sigma of 0.01
 O22A-O21A
 1.55 with sigma of 0.01
 O21A-O21
 1.55 with sigma of 0.01
 O21-O20A
 1.55 with sigma of 0.01
 O20A-O20
 1.55 with sigma of 0.01
 O21A-Cr2
 1.55 with sigma of 0.01
 O2A-O1
 1.55 with sigma of 0.01
 C9-C10
 2.35 with sigma of 0.01
 C9-C8
 2.35 with sigma of 0.01
3. Restrained planarity
 C148, C149, C150, N2
 with sigma of 0.001
 C142, C143, C144, N3, O16
 with sigma of 0.001
 C137, C138, O5, O6
 with sigma of 0.001
 O20, O20A, O21, O21A, O22
 with sigma of 0.001
 O1A, O1, O2A, O2, O3A, O3
 with sigma of 0.001
4. Rigid bond restraints
 Ag27, O6
 with sigma for 1-2 distances of 0.001 and sigma for 1-3 distances of 0.001
 C17, C19
 with sigma for 1-2 distances of 0.001 and sigma for 1-3 distances of 0.001
 F2, C130
 with sigma for 1-2 distances of 0.001 and sigma for 1-3 distances of 0.001
 C97, C99
 with sigma for 1-2 distances of 0.001 and sigma for 1-3 distances of 0.001
5. Uiso/Uaniso restraints and constraints
Cr2 \\sim O19 \\sim O20 \\sim O21 \\sim O22: within 1.7A with sigma of 0.001
and sigma for terminal atoms of 0.08
Cr1 \\sim O1A \\sim O2 \\sim O3 \\sim O4: within 1.7A with sigma of 0.001 and
sigma for terminal atoms of 0.08
O22A \\sim O22 \\sim O19 \\sim O20 \\sim O20A \\sim O21 \\sim O21A \\sim O3A
\\sim O3 \\sim O1A \\sim O1 \\sim O2A \\sim O2 \\sim O4: within 1.7A with sigma
of 0.005 and sigma for terminal atoms of 0.08
C61 \\sim C62 \\sim C63 \\sim C64 \\sim C65 \\sim C66 \\sim C67 \\sim C68 \\sim
C69 \\sim C70 \\sim C71 \\sim C72 \\sim C73 \\sim C74 \\sim C75 \\sim C76 \\sim
C77 \\sim C78 \\sim C79 \\sim C80 \\sim C81 \\sim C82 \\sim C83 \\sim C84 \\sim
C85 \\sim C86 \\sim C87 \\sim C88 \\sim C89 \\sim C90 \\sim C91 \\sim C92 \\sim
C93 \\sim C94 \\sim C95 \\sim C96 \\sim C97 \\sim C98 \\sim C99 \\sim C100
\\sim C101 \\sim C102 \\sim C103 \\sim C104 \\sim C105 \\sim C106 \\sim C107
\\sim C108 \\sim C109 \\sim C110 \\sim C111 \\sim C112 \\sim C113 \\sim C114
\\sim C115 \\sim C116 \\sim C117 \\sim C118 \\sim C119 \\sim C120 \\sim C129
\\sim C130 \\sim C131 \\sim C132 \\sim C133 \\sim C134 \\sim C135 \\sim C136
\\sim C142 \\sim C143 \\sim C144 \\sim C151 \\sim C152 \\sim C2 \\sim C3 \\sim
C4 \\sim C5 \\sim C6 \\sim C1 \\sim C7 \\sim C8 \\sim C9 \\sim C10 \\sim C11
\\sim C12 \\sim C13 \\sim C14 \\sim C15 \\sim C16 \\sim C17 \\sim C18 \\sim C19
\\sim C20 \\sim C21 \\sim C22 \\sim C23 \\sim C24 \\sim C25 \\sim C26 \\sim C27
\\sim C28 \\sim C29 \\sim C30 \\sim C31 \\sim C32 \\sim C33 \\sim C34 \\sim C35
\\sim C36 \\sim C37 \\sim C38 \\sim C39 \\sim C40 \\sim C41 \\sim C42 \\sim C43
\\sim C44 \\sim C45 \\sim C46 \\sim C47 \\sim C48 \\sim C49 \\sim C50 \\sim C51
\\sim C52 \\sim C53 \\sim C54 \\sim C55 \\sim C56 \\sim C57 \\sim C58 \\sim C59
\\sim C60 \\sim C121 \\sim C122 \\sim C123 \\sim C124 \\sim C125 \\sim C126
\\sim C127 \\sim C128 \\sim C137 \\sim C138 \\sim C139 \\sim C140 \\sim C141
\\sim C148 \\sim C149 \\sim C150 \\sim C145 \\sim C146 \\sim C147 \\sim O1A
\\sim O2 \\sim O3 \\sim O4 \\sim O7 \\sim O8 \\sim O9 \\sim O10 \\sim O11 \\sim
O11A \\sim O12 \\sim O13 \\sim O14 \\sim O14A \\sim O16 \\sim O29 \\sim O30
\\sim O5 \\sim O6 \\sim O17 \\sim O18 \\sim O19 \\sim O20 \\sim O21 \\sim O22
\\sim O23 \\sim O24 \\sim O24A \\sim O25 \\sim O26 \\sim O27 \\sim O28 \\sim
O28A \\sim O15 \\sim O32 \\sim O31 \\sim O2A \\sim O3A \\sim O20A \\sim O21A
\\sim O1 \\sim O22A \\sim F1 \\sim F2 \\sim F3 \\sim F4 \\sim F5 \\sim F6 \\sim
F7 \\sim F8 \\sim F9 \\sim F10 \\sim F11 \\sim F12 \\sim F28 \\sim F29 \\sim
F30 \\sim F13 \\sim F14 \\sim F15 \\sim F16 \\sim F17 \\sim F18 \\sim F19 \\sim
F20 \\sim F21 \\sim F22 \\sim F23 \\sim F24 \\sim F25 \\sim F25A \\sim F26
\\sim F26A \\sim F27 \\sim F27A \\sim N3 \\sim N4 \\sim N2 \\sim N1: within
1.7A with sigma of 0.01 and sigma for terminal atoms of 0.08
6. Others
 Fixed Sof: C142(0.5) H142(0.5) C143(0.5) H14A(0.5) H14B(0.5) H14C(0.5)
 C144(0.5) H14D(0.5) H14E(0.5) H14F(0.5) C151(0.5) C152(0.5) F28(0.5) F29(0.5)
 F30(0.5) O1A(0.5) O2(0.5) O3(0.1) O11(0.5) O11A(0.5) O14(0.5) O14A(0.5)
 O29(0.5) O30(0.5) C137(0.5) C138(0.5) F23(0.5) F24(0.5) F25(0.5) F25A(0.5)
 F26(0.5) F26A(0.5) F27(0.5) F27A(0.5) O5(0.5) O6(0.5) O20(0.2) O21(0.5)
 O22(0.8) O24(0.5) O24A(0.5) O28(0.5) O28A(0.5) C139(0.5) H13A(0.5) C140(0.5)
 H13B(0.5) H14G(0.5) H14H(0.5) C141(0.5) H141(0.5) H14I(0.5) H14J(0.5)
 C148(0.5) H148(0.5) C149(0.5) H14K(0.5) H14L(0.5) H14M(0.5) C150(0.5)
 H150(0.5) H14N(0.5) H14O(0.5) C145(0.5) H145(0.5) C146(0.5) H14P(0.5)
 H14Q(0.5) H14R(0.5) C147(0.5) H14S(0.5) H14T(0.5) H14U(0.5) O2A(0.5) O3A(0.9)
 O20A(0.8) O21A(0.5) O1(0.5) O22A(0.2)
7.a Riding coordinates:
 C142(H142), C143(H14A,H14B,H14C), C144(H14D,H14E,H14F), C139(H13A), C140(H13B,
 H14G,H14H), C141(H141,H14I,H14J), C148(H148), C149(H14K,H14L,H14M), C150(H150,
 H14N,H14O), C145(H145), C146(H14P,H14Q,H14R), C147(H14S,H14T,H14U)
7.b Me refined with riding coordinates:
 C90(H90A,H90B,H90C), C108(H10G,H10H,H10I), C118(H11D,H11E,H11F), C8(H8A,H8B,
 H8C), C9(H9A,H9B,H9C), C49(H49A,H49B,H49C)
7.c Aromatic/amide H refined with riding coordinates:
 C62(H62), C63(H63), C65(H65), C66(H66), C72(H72), C73(H73), C75(H75),
 C76(H76), C82(H82), C83(H83), C85(H85), C86(H86), C92(H92), C93(H93), C95(H95),
  C96(H96), C102(H102), C103(H103), C105(H105), C106(H106), C112(H112),
 C113(H113), C115(H115), C116(H116), C2(H2), C3(H3), C5(H5), C6(H6), C12(H12),
 C13(H13), C15(H15), C16(H16), C22(H22), C23(H23), C25(H25), C26(H26), C32(H32),
  C33(H33), C35(H35), C36(H36), C42(H42), C43(H43), C45(H45), C46(H46),
 C52(H52), C53(H53), C55(H55), C56(H56)
7.d Fitted hexagon refined as free rotating group:
 C2(C3,C4,C5,C6,C1)
7.e Idealised Me refined as rotating group:
 C68(H68A,H68B,H68C), C69(H69A,H69B,H69C), C70(H70A,H70B,H70C), C78(H78A,H78B,
 H78C), C79(H79A,H79B,H79C), C80(H80A,H80B,H80C), C88(H88A,H88B,H88C), C89(H89A,
 H89B,H89C), C98(H98A,H98B,H98C), C99(H99A,H99B,H99C), C100(H10D,H10E,H10F),
 C109(H10J,H10K,H10L), C110(H11A,H11B,H11C), C119(H11G,H11H,H11I), C120(H12A,
 H12B,H12C), C10(H10A,H10B,H10C), C18(H18A,H18B,H18C), C19(H19A,H19B,H19C),
 C20(H20A,H20B,H20C), C28(H28A,H28B,H28C), C29(H29A,H29B,H29C), C30(H30A,H30B,
 H30C), C38(H38A,H38B,H38C), C39(H39A,H39B,H39C), C40(H40A,H40B,H40C), C48(H48A,
 H48B,H48C), C50(H50A,H50B,H50C), C58(H58A,H58B,H58C), C59(H59A,H59B,H59C),
 C60(H60A,H60B,H60C)
;
_olex2_submission_special_instructions 'No special instructions were received'

loop_
_space_group_symop_operation_xyz
'x, y, z'
'-x+3/4, -y+3/4, z'
'-x+3/4, y, -z+3/4'
'x, -y+3/4, -z+3/4'
'x, y+1/2, z+1/2'
'-x+3/4, -y+5/4, z+1/2'
'-x+3/4, y+1/2, -z+5/4'
'x, -y+5/4, -z+5/4'
'x+1/2, y, z+1/2'
'-x+5/4, -y+3/4, z+1/2'
'-x+5/4, y, -z+5/4'
'x+1/2, -y+3/4, -z+5/4'
'x+1/2, y+1/2, z'
'-x+5/4, -y+5/4, z'
'-x+5/4, y+1/2, -z+3/4'
'x+1/2, -y+5/4, -z+3/4'
'-x, -y, -z'
'x-3/4, y-3/4, -z'
'x-3/4, -y, z-3/4'
'-x, y-3/4, z-3/4'
'-x, -y+1/2, -z+1/2'
'x-3/4, y-1/4, -z+1/2'
'x-3/4, -y+1/2, z-1/4'
'-x, y-1/4, z-1/4'
'-x+1/2, -y, -z+1/2'
'x-1/4, y-3/4, -z+1/2'
'x-1/4, -y, z-1/4'
'-x+1/2, y-3/4, z-1/4'
'-x+1/2, -y+1/2, -z'
'x-1/4, y-1/4, -z'
'x-1/4, -y+1/2, z-3/4'
'-x+1/2, y-1/4, z-3/4'

loop_
_atom_site_label
_atom_site_type_symbol
_atom_site_fract_x
_atom_site_fract_y
_atom_site_fract_z
_atom_site_U_iso_or_equiv
_atom_site_adp_type
_atom_site_occupancy
_atom_site_site_symmetry_order
_atom_site_calc_flag
_atom_site_refinement_flags_posn
_atom_site_refinement_flags_adp
_atom_site_refinement_flags_occupancy
Ag1 Ag 0.625000 0.125000 0.625000 0.0758(16) Uani 1 4 d S T P
Ag2 Ag 0.625000 0.20862(6) 0.625000 0.0530(8) Uani 1 2 d S T P
Ag3 Ag 0.66868(5) 0.16427(4) 0.65228(3) 0.0555(6) Uani 1 1 d . . .
Ag4 Ag 0.71426(6) 0.21567(5) 0.62144(3) 0.0682(7) Uani 1 1 d . . .
Ag5 Ag 0.71725(7) 0.125000 0.625000 0.0526(8) Uani 1 2 d S T P
Ag6 Ag 0.74975(6) 0.17014(5) 0.60732(3) 0.0656(7) Uani 1 1 d . . .
Ag7 Ag 0.73732(6) 0.21510(5) 0.57799(3) 0.0687(7) Uani 1 1 d . . .
Ag8 Ag 0.71806(7) 0.13040(6) 0.56251(5) 0.0923(10) Uani 1 1 d . . .
Ag9 Ag 0.71716(6) 0.18094(6) 0.53999(4) 0.0767(8) Uani 1 1 d . . .
Ag10 Ag 0.66849(5) 0.14369(4) 0.53596(3) 0.0545(6) Uani 1 1 d . . .
Ag11 Ag 0.625000 0.125000 0.56430(4) 0.0520(8) Uani 1 2 d S T P
Ag12 Ag 0.68525(6) 0.23055(5) 0.55243(3) 0.0674(7) Uani 1 1 d . . .
Ag13 Ag 0.62693(6) 0.20727(7) 0.55431(4) 0.0849(9) Uani 1 1 d . . .
Ag14 Ag 0.64609(6) 0.23911(5) 0.58960(3) 0.0724(8) Uani 1 1 d . . .
C61 C 0.5769(7) 0.2342(5) 0.5871(4) 0.060(5) Uani 1 1 d . U .
C62 C 0.5647(7) 0.2393(6) 0.5684(4) 0.068(5) Uani 1 1 d . U .
H62 H 0.570017 0.230019 0.556325 0.082 Uiso 1 1 calc R . .
C63 C 0.5438(8) 0.2588(6) 0.5678(4) 0.068(5) Uani 1 1 d . U .
H63 H 0.534660 0.262498 0.555134 0.082 Uiso 1 1 calc R . .
C64 C 0.5364(8) 0.2724(6) 0.5849(4) 0.071(5) Uani 1 1 d . U .
C65 C 0.5486(7) 0.2662(6) 0.6035(4) 0.065(5) Uani 1 1 d . U .
H65 H 0.542125 0.274661 0.615659 0.079 Uiso 1 1 calc R . .
C66 C 0.5693(7) 0.2483(5) 0.6051(4) 0.064(5) Uani 1 1 d . U .
H66 H 0.578598 0.245389 0.617803 0.076 Uiso 1 1 calc R . .
C67 C 0.5145(6) 0.2915(4) 0.5835(4) 0.078(6) Uani 1 1 d D U .
C68 C 0.4863(7) 0.2842(7) 0.5737(5) 0.124(16) Uani 1 1 d D U .
H68A H 0.486201 0.265420 0.570287 0.186 Uiso 1 1 calc GR . .
H68B H 0.483427 0.294535 0.561172 0.186 Uiso 1 1 calc GR . .
H68C H 0.471245 0.287891 0.583543 0.186 Uiso 1 1 calc GR . .
C69 C 0.5040(8) 0.3061(7) 0.6029(3) 0.117(15) Uani 1 1 d D U .
H69A H 0.492262 0.294356 0.611058 0.175 Uiso 1 1 calc GR . .
H69B H 0.493194 0.321576 0.598710 0.175 Uiso 1 1 calc GR . .
H69C H 0.520025 0.311779 0.611184 0.175 Uiso 1 1 calc GR . .
C70 C 0.5222(8) 0.3154(6) 0.5699(5) 0.139(18) Uani 1 1 d D U .
H70A H 0.541198 0.321024 0.573117 0.208 Uiso 1 1 calc GR . .
H70B H 0.509182 0.329803 0.572705 0.208 Uiso 1 1 calc GR . .
H70C H 0.520971 0.310382 0.555365 0.208 Uiso 1 1 calc GR . .
C71 C 0.6776(7) 0.0807(6) 0.5424(4) 0.060(5) Uani 1 1 d . U .
C72 C 0.7033(7) 0.0689(6) 0.5414(4) 0.066(5) Uani 1 1 d . U .
H72 H 0.717793 0.073274 0.550774 0.079 Uiso 1 1 calc R . .
C73 C 0.7071(8) 0.0495(6) 0.5254(5) 0.069(5) Uani 1 1 d . U .
H73 H 0.725003 0.042171 0.522921 0.083 Uiso 1 1 calc R . .
C74 C 0.6847(8) 0.0415(7) 0.5136(5) 0.073(5) Uani 1 1 d . U .
C75 C 0.6598(7) 0.0546(6) 0.5163(4) 0.068(5) Uani 1 1 d . U .
H75 H 0.644792 0.050224 0.507371 0.081 Uiso 1 1 calc R . .
C76 C 0.6552(7) 0.0731(6) 0.5309(4) 0.062(5) Uani 1 1 d . U .
H76 H 0.637206 0.080517 0.532979 0.074 Uiso 1 1 calc R . .
C77 C 0.6900(9) 0.0226(7) 0.4948(5) 0.081(6) Uani 1 1 d . U .
C78 C 0.6803(12) 0.0372(11) 0.4748(6) 0.15(2) Uani 1 1 d . U .
H78A H 0.659991 0.036241 0.473646 0.228 Uiso 1 1 calc GR . .
H78B H 0.688820 0.028800 0.462706 0.228 Uiso 1 1 calc GR . .
H78C H 0.686146 0.055618 0.475451 0.228 Uiso 1 1 calc GR . .
C79 C 0.7220(11) 0.0160(10) 0.4931(8) 0.140(18) Uani 1 1 d . U .
H79A H 0.732937 0.031793 0.496004 0.210 Uiso 1 1 calc GR . .
H79B H 0.726182 0.009739 0.479134 0.210 Uiso 1 1 calc GR . .
H79C H 0.726780 0.002226 0.503091 0.210 Uiso 1 1 calc GR . .
C80 C 0.6738(11) -0.0028(8) 0.5035(8) 0.137(18) Uani 1 1 d . U .
H80A H 0.670118 -0.015024 0.492096 0.206 Uiso 1 1 calc GR . .
H80B H 0.656145 0.002647 0.509696 0.206 Uiso 1 1 calc GR . .
H80C H 0.685346 -0.011574 0.513880 0.206 Uiso 1 1 calc GR . .
C81 C 0.6662(8) 0.2007(6) 0.5046(4) 0.077(5) Uani 1 1 d . U .
C82 C 0.6588(8) 0.2256(7) 0.4981(4) 0.082(6) Uani 1 1 d . U .
H82 H 0.655695 0.238819 0.508155 0.098 Uiso 1 1 calc R . .
C83 C 0.6558(9) 0.2317(7) 0.4781(5) 0.087(6) Uani 1 1 d . U .
H83 H 0.649480 0.248674 0.474085 0.104 Uiso 1 1 calc R . .
C84 C 0.6625(9) 0.2123(7) 0.4628(4) 0.084(5) Uani 1 1 d . U .
C85 C 0.6673(8) 0.1876(7) 0.4696(4) 0.080(5) Uani 1 1 d . U .
H85 H 0.669086 0.174214 0.459485 0.096 Uiso 1 1 calc R . .
C86 C 0.6697(8) 0.1803(7) 0.4899(4) 0.076(5) Uani 1 1 d . U .
H86 H 0.673452 0.162717 0.493901 0.091 Uiso 1 1 calc R . .
C87 C 0.6571(10) 0.2158(8) 0.4393(5) 0.089(6) Uani 1 1 d . U .
C88 C 0.6497(11) 0.2454(7) 0.4349(5) 0.114(15) Uani 1 1 d . U .
H88A H 0.633416 0.250433 0.443122 0.172 Uiso 1 1 calc GR . .
H88B H 0.645442 0.247576 0.420217 0.172 Uiso 1 1 calc GR . .
H88C H 0.665556 0.256523 0.438604 0.172 Uiso 1 1 calc GR . .
C89 C 0.6832(10) 0.2094(11) 0.4275(6) 0.133(17) Uani 1 1 d . U .
H89A H 0.694428 0.196885 0.435451 0.199 Uiso 1 1 calc GR . .
H89B H 0.693864 0.225490 0.425191 0.199 Uiso 1 1 calc GR . .
H89C H 0.678162 0.201521 0.414220 0.199 Uiso 1 1 calc GR . .
C90 C 0.6336(10) 0.2010(10) 0.4302(6) 0.121(15) Uani 1 1 d . U .
H90A H 0.616431 0.205004 0.437803 0.182 Uiso 1 1 calc R . .
H90B H 0.631289 0.205995 0.415727 0.182 Uiso 1 1 calc R . .
H90C H 0.637372 0.182065 0.431097 0.182 Uiso 1 1 calc R . .
C91 C 0.7839(8) 0.1690(7) 0.5591(5) 0.080(6) Uani 1 1 d . U .
C92 C 0.7889(8) 0.1561(7) 0.5408(5) 0.082(6) Uani 1 1 d . U .
H92 H 0.774484 0.148169 0.532928 0.099 Uiso 1 1 calc R . .
C93 C 0.8204(5) 0.1554(8) 0.5337(5) 0.087(6) Uani 1 1 d D U .
H93 H 0.825404 0.146896 0.521229 0.104 Uiso 1 1 calc R . .
C94 C 0.8366(5) 0.1648(8) 0.5433(5) 0.091(5) Uani 1 1 d D U .
C95 C 0.8325(6) 0.1787(8) 0.5618(5) 0.088(6) Uani 1 1 d D U .
H95 H 0.847512 0.186938 0.568849 0.106 Uiso 1 1 calc R . .
C96 C 0.8058(8) 0.1798(8) 0.5690(5) 0.083(6) Uani 1 1 d . U .
H96 H 0.802486 0.188640 0.581629 0.100 Uiso 1 1 calc R . .
C97 C 0.8672(4) 0.1688(6) 0.5374(4) 0.100(7) Uani 1 1 d D U .
C98 C 0.8874(10) 0.1563(10) 0.5531(6) 0.18(2) Uani 1 1 d D U .
H98A H 0.890217 0.137706 0.549645 0.266 Uiso 1 1 calc GR . .
H98B H 0.879530 0.157671 0.566997 0.266 Uiso 1 1 calc GR . .
H98C H 0.905347 0.165480 0.552631 0.266 Uiso 1 1 calc GR . .
C99 C 0.8858(11) 0.1913(7) 0.5295(7) 0.20(2) Uani 1 1 d D U .
H99A H 0.875933 0.201036 0.518696 0.300 Uiso 1 1 calc GR . .
H99B H 0.903080 0.183989 0.523845 0.300 Uiso 1 1 calc GR . .
H99C H 0.890239 0.203199 0.540920 0.300 Uiso 1 1 calc GR . .
C100 C 0.8702(7) 0.1492(7) 0.5196(5) 0.127(16) Uani 1 1 d D U .
H10D H 0.867154 0.131298 0.524833 0.191 Uiso 1 1 calc GR . .
H10E H 0.888908 0.150497 0.513746 0.191 Uiso 1 1 calc GR . .
H10F H 0.856309 0.153126 0.508981 0.191 Uiso 1 1 calc GR . .
C101 C 0.7446(7) 0.1748(6) 0.6593(4) 0.064(5) Uani 1 1 d . U .
C102 C 0.7485(7) 0.2005(6) 0.6679(4) 0.065(5) Uani 1 1 d . U .
H102 H 0.738364 0.215244 0.662844 0.078 Uiso 1 1 calc R . .
C103 C 0.7680(7) 0.2030(6) 0.6841(4) 0.064(5) Uani 1 1 d . U .
H103 H 0.772203 0.219802 0.689621 0.077 Uiso 1 1 calc R . .
C104 C 0.7803(8) 0.1816(7) 0.6915(5) 0.072(5) Uani 1 1 d . U .
C105 C 0.7775(7) 0.1570(7) 0.6834(5) 0.072(5) Uani 1 1 d . U .
H105 H 0.788075 0.142676 0.688502 0.086 Uiso 1 1 calc R . .
C106 C 0.7589(7) 0.1538(6) 0.6677(4) 0.068(5) Uani 1 1 d . U .
H106 H 0.755698 0.136605 0.662406 0.082 Uiso 1 1 calc R . .
C107 C 0.8033(8) 0.1839(7) 0.7106(5) 0.075(6) Uani 1 1 d . U .
C108 C 0.8043(9) 0.2125(8) 0.7169(6) 0.102(13) Uani 1 1 d . U .
H10G H 0.785422 0.218751 0.719847 0.154 Uiso 1 1 calc R . .
H10H H 0.815855 0.214397 0.729336 0.154 Uiso 1 1 calc R . .
H10I H 0.812406 0.222958 0.705730 0.154 Uiso 1 1 calc R . .
C109 C 0.7907(8) 0.1695(7) 0.7293(5) 0.088(11) Uani 1 1 d . U .
H10J H 0.774164 0.178985 0.734084 0.132 Uiso 1 1 calc GR . .
H10K H 0.804453 0.168565 0.740385 0.132 Uiso 1 1 calc GR . .
H10L H 0.785331 0.151616 0.725158 0.132 Uiso 1 1 calc GR . .
C110 C 0.8307(9) 0.1742(10) 0.7063(8) 0.120(16) Uani 1 1 d . U .
H11A H 0.831743 0.155556 0.710002 0.180 Uiso 1 1 calc GR . .
H11B H 0.844412 0.184130 0.714318 0.180 Uiso 1 1 calc GR . .
H11C H 0.834643 0.176259 0.691548 0.180 Uiso 1 1 calc GR . .
C111 C 0.7062(9) 0.2762(7) 0.5899(5) 0.076(6) Uani 1 1 d . U .
C112 C 0.6892(9) 0.2952(7) 0.5900(5) 0.084(6) Uani 1 1 d . U .
H112 H 0.670193 0.290280 0.588438 0.101 Uiso 1 1 calc R . .
C113 C 0.6936(9) 0.3227(7) 0.5919(5) 0.087(6) Uani 1 1 d . U .
H113 H 0.679163 0.335230 0.593716 0.104 Uiso 1 1 calc R . .
C114 C 0.7224(9) 0.3291(7) 0.5907(5) 0.085(5) Uani 1 1 d . U .
C115 C 0.7415(9) 0.3103(6) 0.5903(5) 0.080(6) Uani 1 1 d . U .
H115 H 0.760668 0.314999 0.590277 0.096 Uiso 1 1 calc R . .
C116 C 0.7341(8) 0.2829(6) 0.5898(5) 0.075(6) Uani 1 1 d . U .
H116 H 0.748116 0.269744 0.589311 0.090 Uiso 1 1 calc R . .
C117 C 0.7299(10) 0.3606(7) 0.5915(6) 0.090(7) Uani 1 1 d . U .
C118 C 0.7047(13) 0.3781(10) 0.5973(10) 0.16(2) Uani 1 1 d . U .
H11D H 0.689760 0.375531 0.587183 0.247 Uiso 1 1 calc R . .
H11E H 0.697882 0.373141 0.611042 0.247 Uiso 1 1 calc R . .
H11F H 0.710371 0.396553 0.597396 0.247 Uiso 1 1 calc R . .
C119 C 0.7511(12) 0.3651(8) 0.6069(7) 0.130(17) Uani 1 1 d . U .
H11G H 0.742551 0.365171 0.620642 0.195 Uiso 1 1 calc GR . .
H11H H 0.760059 0.382110 0.604379 0.195 Uiso 1 1 calc GR . .
H11I H 0.765082 0.351097 0.606185 0.195 Uiso 1 1 calc GR . .
C120 C 0.7374(14) 0.3706(10) 0.5705(7) 0.16(2) Uani 1 1 d . U .
H12A H 0.757696 0.370613 0.568932 0.233 Uiso 1 1 calc GR . .
H12B H 0.730340 0.388600 0.568891 0.233 Uiso 1 1 calc GR . .
H12C H 0.729023 0.359277 0.560009 0.233 Uiso 1 1 calc GR . .
C129 C 0.6290(8) 0.2739(4) 0.5496(5) 0.149(9) Uani 1 1 d D U .
C130 C 0.6194(14) 0.3002(8) 0.5397(10) 0.153(9) Uani 1 1 d D U .
C131 C 0.7191(4) 0.1259(5) 0.5064(3) 0.076(5) Uani 1 1 d D U .
C132 C 0.7340(7) 0.1150(7) 0.4871(4) 0.077(6) Uani 1 1 d D U .
C133 C 0.7772(8) 0.2327(10) 0.6177(4) 0.114(7) Uani 1 1 d D U .
C134 C 0.8079(11) 0.2418(11) 0.6252(6) 0.114(8) Uani 1 1 d . U .
C135 C 0.7799(7) 0.2393(6) 0.5219(5) 0.199(12) Uani 1 1 d D U .
C136 C 0.7540(9) 0.2238(8) 0.5293(6) 0.192(11) Uani 1 1 d D U .
C142 C 0.6166(3) 0.2868(8) 0.6151(3) 0.150(14) Uiso 0.5 1 d D U .
H142 H 0.604767 0.285538 0.603214 0.180 Uiso 0.5 1 d R . .
C143 C 0.6115(3) 0.3321(9) 0.6091(3) 0.155(16) Uiso 0.5 1 d D U .
H14A H 0.615018 0.350110 0.612670 0.233 Uiso 0.5 1 d R . .
H14B H 0.618138 0.328790 0.595400 0.233 Uiso 0.5 1 d R . .
H14C H 0.591798 0.328790 0.609690 0.233 Uiso 0.5 1 d R . .
C144 C 0.6080(3) 0.318(2) 0.6050(3) 0.154(16) Uiso 0.5 1 d D U .
H14D H 0.605871 0.336293 0.602879 0.231 Uiso 0.5 1 d R . .
H14E H 0.616331 0.309973 0.592999 0.231 Uiso 0.5 1 d R . .
H14F H 0.590011 0.309943 0.607309 0.231 Uiso 0.5 1 d R . .
C151 C 0.8059(14) 0.1594(15) 0.6238(15) 0.26(3) Uiso 0.5 1 d D U .
C152 C 0.8333(12) 0.1529(11) 0.6302(9) 0.27(3) Uiso 0.5 1 d D U .
Cr1 Cr 0.66548(11) 0.16385(9) 0.59719(6) 0.0567(12) Uani 1 1 d . U .
F1 F 0.5945(7) 0.3058(7) 0.5442(7) 0.28(2) Uani 1 1 d D U .
F2 F 0.6238(9) 0.2936(7) 0.5169(4) 0.226(17) Uani 1 1 d D U .
F3 F 0.6417(8) 0.3180(5) 0.5444(5) 0.216(17) Uani 1 1 d D U .
F4 F 0.8058(6) 0.2702(4) 0.6253(4) 0.148(10) Uani 1 1 d D U .
F5 F 0.8090(5) 0.2330(5) 0.6465(2) 0.150(11) Uani 1 1 d D U .
F6 F 0.8298(5) 0.2328(5) 0.6140(3) 0.133(10) Uani 1 1 d D U .
F7 F 0.7733(9) 0.2531(9) 0.5052(7) 0.29(2) Uani 1 1 d D U .
F8 F 0.8007(9) 0.2191(8) 0.5189(7) 0.29(2) Uani 1 1 d D U .
F9 F 0.7876(11) 0.2547(10) 0.5398(7) 0.37(3) Uani 1 1 d D U .
F10 F 0.7190(5) 0.1292(5) 0.4702(3) 0.136(10) Uani 1 1 d D U .
F11 F 0.7254(5) 0.0883(3) 0.4859(3) 0.140(10) Uani 1 1 d D U .
F12 F 0.7606(3) 0.1201(5) 0.4875(3) 0.140(10) Uani 1 1 d D U .
F28 F 0.8324(18) 0.1338(15) 0.6467(11) 0.27(3) Uiso 0.5 1 d D U .
F29 F 0.8488(17) 0.1419(18) 0.6131(10) 0.27(3) Uiso 0.5 1 d D U .
F30 F 0.8477(17) 0.1761(13) 0.6374(15) 0.33(5) Uiso 0.5 1 d D U .
N3 N 0.625000 0.3134(9) 0.625000 0.151(14) Uiso 1 2 d DS TU P
O1A O 0.66552(17) 0.18307(15) 0.6177(5) 0.0570(13) Uani 0.5 1 d . U .
O2 O 0.6445(3) 0.1604(3) 0.5804(5) 0.0572(13) Uani 0.5 1 d D U .
O3 O 0.6776(4) 0.1911(3) 0.5944(11) 0.0570(13) Uani 0.1 1 d D U .
O4 O 0.6863(4) 0.1384(4) 0.5988(2) 0.0573(13) Uani 1 1 d . U .
O7 O 0.7759(6) 0.2268(7) 0.5990(4) 0.121(7) Uani 1 1 d D U .
O8 O 0.7561(6) 0.2393(6) 0.6277(4) 0.111(7) Uani 1 1 d D U .
O9 O 0.7524(11) 0.2366(8) 0.5458(5) 0.189(11) Uani 1 1 d D U .
O10 O 0.7483(11) 0.2039(7) 0.5188(6) 0.186(11) Uani 1 1 d D U .
O11 O 0.6523(10) 0.2653(11) 0.5441(12) 0.145(10) Uani 0.5 1 d D U .
O11A O 0.6240(15) 0.2525(8) 0.5410(10) 0.144(10) Uani 0.5 1 d D U .
O12 O 0.6258(8) 0.2737(6) 0.5691(5) 0.150(9) Uani 1 1 d D U .
O13 O 0.6933(4) 0.1237(4) 0.5086(3) 0.070(5) Uani 1 1 d D U .
O14 O 0.7327(10) 0.1447(10) 0.5142(7) 0.078(6) Uani 0.5 1 d . U .
O14A O 0.7381(10) 0.1257(10) 0.5229(7) 0.077(6) Uani 0.5 1 d . U .
O16 O 0.625000 0.2672(9) 0.625000 0.148(14) Uiso 1 2 d DS TU P
O29 O 0.7900(14) 0.1432(18) 0.6152(18) 0.26(3) Uiso 0.5 1 d D U .
O30 O 0.802(3) 0.1837(15) 0.623(2) 0.34(6) Uiso 0.5 1 d D U .
S1 S 0.67400(19) 0.10652(14) 0.56149(10) 0.061(2) Uani 1 1 d . . .
S2 S 0.72026(18) 0.17114(14) 0.63850(9) 0.0557(19) Uani 1 1 d . . .
S3 S 0.74890(18) 0.16792(16) 0.56939(11) 0.063(2) Uani 1 1 d . . .
S4 S 0.66793(16) 0.19239(14) 0.53174(9) 0.0495(17) Uani 1 1 d . . .
S5 S 0.60409(18) 0.21062(14) 0.58898(10) 0.0559(19) Uani 1 1 d . . .
S6 S 0.69724(18) 0.24232(14) 0.58963(10) 0.057(2) Uani 1 1 d . . .
Ag15 Ag 0.625000 0.625000 0.625000 0.0729(14) Uani 1 4 d S T P
Ag16 Ag 0.67093(5) 0.58778(4) 0.59678(3) 0.0481(5) Uani 1 1 d . . .
Ag17 Ag 0.625000 0.625000 0.56205(4) 0.0474(7) Uani 1 2 d S T P
Ag18 Ag 0.60885(5) 0.58220(4) 0.53463(3) 0.0532(6) Uani 1 1 d . . .
Ag19 Ag 0.62574(7) 0.53854(6) 0.56313(5) 0.0930(10) Uani 1 1 d . . .
Ag20 Ag 0.57198(6) 0.53486(4) 0.53983(3) 0.0628(7) Uani 1 1 d . . .
Ag21 Ag 0.53749(6) 0.51536(5) 0.57662(3) 0.0628(6) Uani 1 1 d . . .
Ag22 Ag 0.51830(5) 0.56287(4) 0.55058(3) 0.0576(6) Uani 1 1 d . . .
Ag23 Ag 0.53435(6) 0.54372(6) 0.61659(4) 0.0839(9) Uani 1 1 d . . .
Ag24 Ag 0.58340(5) 0.50816(4) 0.60911(3) 0.0507(6) Uani 1 1 d . . .
Ag25 Ag 0.625000 0.54412(5) 0.625000 0.0432(7) Uani 1 2 d S T P
Ag26 Ag 0.53350(7) 0.625000 0.625000 0.0480(7) Uani 1 2 d S T P
Ag27 Ag 0.50185(5) 0.59952(4) 0.58712(3) 0.0597(6) Uani 1 1 d . U .
Ag28 Ag 0.53615(5) 0.62117(4) 0.55268(3) 0.0569(6) Uani 1 1 d . . .
C2 C 0.5693(4) 0.5805(6) 0.4887(3) 0.099(6) Uani 1 1 d . U .
H2 H 0.588017 0.576874 0.492376 0.119 Uiso 1 1 calc R . .
C3 C 0.5622(5) 0.5841(6) 0.4681(3) 0.102(6) Uani 1 1 d G U .
H3 H 0.576131 0.582965 0.457713 0.122 Uiso 1 1 calc R . .
C4 C 0.5347(5) 0.5894(6) 0.4627(2) 0.102(6) Uani 1 1 d G U .
C5 C 0.5144(4) 0.5911(6) 0.4778(3) 0.102(6) Uani 1 1 d G U .
H5 H 0.495602 0.594754 0.474108 0.122 Uiso 1 1 calc R . .
C6 C 0.5214(4) 0.5875(6) 0.4984(3) 0.098(6) Uani 1 1 d G U .
H6 H 0.507488 0.588664 0.508771 0.117 Uiso 1 1 calc R . .
C1 C 0.5489(5) 0.5822(6) 0.5038(2) 0.095(6) Uani 1 1 d G U .
C7 C 0.5287(10) 0.5956(10) 0.4398(5) 0.104(7) Uani 1 1 d . U .
C8 C 0.5462(11) 0.6178(10) 0.4307(6) 0.20(2) Uani 1 1 d D U .
H8A H 0.566024 0.614001 0.432901 0.300 Uiso 1 1 calc R . .
H8B H 0.542501 0.619194 0.415893 0.300 Uiso 1 1 calc R . .
H8C H 0.541400 0.634394 0.437481 0.300 Uiso 1 1 calc R . .
C9 C 0.5354(10) 0.5730(8) 0.4269(5) 0.15(2) Uani 1 1 d D U .
H9A H 0.554623 0.567492 0.429482 0.232 Uiso 1 1 calc R . .
H9B H 0.522701 0.558443 0.430173 0.232 Uiso 1 1 calc R . .
H9C H 0.533251 0.577789 0.412350 0.232 Uiso 1 1 calc R . .
C10 C 0.5003(9) 0.6032(10) 0.4357(6) 0.17(2) Uani 1 1 d D U .
H10A H 0.489442 0.587691 0.431814 0.250 Uiso 1 1 calc GR . .
H10B H 0.499951 0.616034 0.424457 0.250 Uiso 1 1 calc GR . .
H10C H 0.492216 0.611124 0.448148 0.250 Uiso 1 1 calc GR . .
C11 C 0.4700(8) 0.5351(7) 0.5861(6) 0.080(6) Uani 1 1 d . U .
C12 C 0.4670(8) 0.5090(7) 0.5906(6) 0.080(6) Uani 1 1 d . U .
H12 H 0.482636 0.498968 0.594954 0.096 Uiso 1 1 calc R . .
C13 C 0.4412(8) 0.4973(7) 0.5889(6) 0.083(6) Uani 1 1 d . U .
H13 H 0.439635 0.478884 0.590909 0.100 Uiso 1 1 calc R . .
C14 C 0.4181(8) 0.5112(7) 0.5845(6) 0.085(5) Uani 1 1 d . U .
C15 C 0.4195(8) 0.5376(7) 0.5800(6) 0.085(6) Uani 1 1 d . U .
H15 H 0.403468 0.547555 0.576495 0.102 Uiso 1 1 calc R . .
C16 C 0.4472(8) 0.5493(7) 0.5811(6) 0.084(6) Uani 1 1 d . U .
H16 H 0.449258 0.567472 0.578149 0.100 Uiso 1 1 calc R . .
C17 C 0.3883(8) 0.4971(8) 0.5831(7) 0.087(6) Uani 1 1 d . U .
C18 C 0.3802(9) 0.4890(8) 0.6046(7) 0.105(13) Uani 1 1 d . U .
H18A H 0.392932 0.475254 0.609448 0.158 Uiso 1 1 calc GR . .
H18B H 0.361098 0.482187 0.604509 0.158 Uiso 1 1 calc GR . .
H18C H 0.381326 0.504221 0.613787 0.158 Uiso 1 1 calc GR . .
C19 C 0.3919(9) 0.4722(10) 0.5675(8) 0.126(14) Uani 1 1 d . U .
H19A H 0.401609 0.477957 0.555015 0.189 Uiso 1 1 calc GR . .
H19B H 0.373521 0.465307 0.563870 0.189 Uiso 1 1 calc GR . .
H19C H 0.402819 0.458462 0.574360 0.189 Uiso 1 1 calc GR . .
C20 C 0.3672(10) 0.5124(10) 0.5729(8) 0.133(17) Uani 1 1 d . U .
H20A H 0.354116 0.519259 0.583148 0.199 Uiso 1 1 calc GR . .
H20B H 0.357193 0.501258 0.563041 0.199 Uiso 1 1 calc GR . .
H20C H 0.375993 0.527041 0.565555 0.199 Uiso 1 1 calc GR . .
C21 C 0.6768(7) 0.5774(6) 0.5416(4) 0.059(5) Uani 1 1 d . U .
C22 C 0.6922(7) 0.5538(6) 0.5420(4) 0.062(5) Uani 1 1 d . U .
H22 H 0.688139 0.539846 0.551220 0.074 Uiso 1 1 calc R . .
C23 C 0.7138(7) 0.5525(6) 0.5278(4) 0.061(5) Uani 1 1 d . U .
H23 H 0.724261 0.536599 0.527254 0.073 Uiso 1 1 calc R . .
C24 C 0.7211(7) 0.5715(6) 0.5149(4) 0.066(4) Uani 1 1 d . U .
C25 C 0.7048(7) 0.5950(6) 0.5153(4) 0.061(5) Uani 1 1 d . U .
H25 H 0.708931 0.609132 0.506303 0.073 Uiso 1 1 calc R . .
C26 C 0.6840(7) 0.5968(6) 0.5284(4) 0.061(5) Uani 1 1 d . U .
H26 H 0.673451 0.612554 0.528529 0.073 Uiso 1 1 calc R . .
C27 C 0.7478(8) 0.5676(7) 0.5002(4) 0.070(6) Uani 1 1 d . U .
C28 C 0.7381(10) 0.5442(8) 0.4860(5) 0.107(14) Uani 1 1 d . U .
H28A H 0.729529 0.530459 0.494534 0.160 Uiso 1 1 calc GR . .
H28B H 0.754176 0.536913 0.478704 0.160 Uiso 1 1 calc GR . .
H28C H 0.724402 0.550649 0.475996 0.160 Uiso 1 1 calc GR . .
C29 C 0.7519(10) 0.5916(8) 0.4869(6) 0.108(14) Uani 1 1 d . U .
H29A H 0.734103 0.600731 0.485210 0.161 Uiso 1 1 calc GR . .
H29B H 0.758893 0.586177 0.473292 0.161 Uiso 1 1 calc GR . .
H29C H 0.765442 0.603360 0.493384 0.161 Uiso 1 1 calc GR . .
C30 C 0.7729(9) 0.5609(8) 0.5119(6) 0.098(12) Uani 1 1 d . U .
H30A H 0.779309 0.576371 0.519583 0.146 Uiso 1 1 calc GR . .
H30B H 0.787595 0.555159 0.502424 0.146 Uiso 1 1 calc GR . .
H30C H 0.768685 0.546667 0.521625 0.146 Uiso 1 1 calc GR . .
C31 C 0.6826(7) 0.5170(6) 0.5917(4) 0.057(5) Uani 1 1 d . U .
C32 C 0.6644(7) 0.5015(6) 0.5844(4) 0.062(5) Uani 1 1 d . U .
H32 H 0.645503 0.502959 0.588687 0.074 Uiso 1 1 calc R . .
C33 C 0.6721(7) 0.4820(6) 0.5699(4) 0.064(5) Uani 1 1 d . U .
H33 H 0.658000 0.470583 0.564863 0.077 Uiso 1 1 calc R . .
C34 C 0.6980(8) 0.4788(6) 0.5630(4) 0.066(5) Uani 1 1 d . U .
C35 C 0.7182(7) 0.4961(6) 0.5700(4) 0.061(5) Uani 1 1 d . U .
H35 H 0.736868 0.495197 0.565195 0.073 Uiso 1 1 calc R . .
C36 C 0.7097(7) 0.5152(6) 0.5846(4) 0.058(5) Uani 1 1 d . U .
H36 H 0.723129 0.527285 0.589678 0.070 Uiso 1 1 calc R . .
C37 C 0.7085(9) 0.4578(7) 0.5472(5) 0.076(6) Uani 1 1 d . U .
C38 C 0.6909(12) 0.4338(9) 0.5493(8) 0.138(18) Uani 1 1 d . U .
H38A H 0.685002 0.431851 0.563684 0.208 Uiso 1 1 calc GR . .
H38B H 0.701739 0.418337 0.545161 0.208 Uiso 1 1 calc GR . .
H38C H 0.674475 0.435419 0.540439 0.208 Uiso 1 1 calc GR . .
C39 C 0.7378(10) 0.4476(9) 0.5524(6) 0.122(16) Uani 1 1 d . U .
H39A H 0.744313 0.455810 0.565200 0.183 Uiso 1 1 calc GR . .
H39B H 0.750610 0.452029 0.541151 0.183 Uiso 1 1 calc GR . .
H39C H 0.737172 0.428496 0.554160 0.183 Uiso 1 1 calc GR . .
C40 C 0.7107(13) 0.4692(9) 0.5262(6) 0.153(19) Uani 1 1 d . U .
H40A H 0.692045 0.473663 0.521174 0.229 Uiso 1 1 calc GR . .
H40B H 0.719228 0.456260 0.516947 0.229 Uiso 1 1 calc GR . .
H40C H 0.722238 0.485036 0.526662 0.229 Uiso 1 1 calc GR . .
C41 C 0.5946(8) 0.4749(6) 0.5631(4) 0.076(5) Uani 1 1 d . U .
C42 C 0.6057(8) 0.4680(7) 0.5445(5) 0.081(6) Uani 1 1 d . U .
H42 H 0.611868 0.481373 0.535323 0.097 Uiso 1 1 calc R . .
C43 C 0.6082(9) 0.4420(7) 0.5389(5) 0.084(6) Uani 1 1 d . U .
H43 H 0.615053 0.437983 0.525577 0.101 Uiso 1 1 calc R . .
C44 C 0.6009(9) 0.4209(7) 0.5523(5) 0.088(5) Uani 1 1 d . U .
C45 C 0.5905(9) 0.4274(7) 0.5700(5) 0.086(6) Uani 1 1 d . U .
H45 H 0.584530 0.414013 0.579207 0.103 Uiso 1 1 calc R . .
C46 C 0.5878(8) 0.4547(6) 0.5763(5) 0.080(6) Uani 1 1 d . U .
H46 H 0.581228 0.458758 0.589724 0.097 Uiso 1 1 calc R . .
C47 C 0.6048(10) 0.3917(7) 0.5465(6) 0.092(7) Uani 1 1 d . U .
C48 C 0.6249(11) 0.3789(8) 0.5637(7) 0.125(16) Uani 1 1 d . U .
H48A H 0.642034 0.389245 0.564727 0.188 Uiso 1 1 calc GR . .
H48B H 0.629425 0.360815 0.559776 0.188 Uiso 1 1 calc GR . .
H48C H 0.615302 0.378906 0.577047 0.188 Uiso 1 1 calc GR . .
C49 C 0.6213(13) 0.3888(9) 0.5259(8) 0.16(2) Uani 1 1 d . U .
H49A H 0.639120 0.397998 0.526992 0.234 Uiso 1 1 calc R . .
H49B H 0.624615 0.370114 0.523084 0.234 Uiso 1 1 calc R . .
H49C H 0.610360 0.396398 0.514568 0.234 Uiso 1 1 calc R . .
C50 C 0.5781(12) 0.3785(9) 0.5459(9) 0.136(18) Uani 1 1 d . U .
H50A H 0.573704 0.371573 0.559573 0.204 Uiso 1 1 calc GR . .
H50B H 0.578933 0.363974 0.535944 0.204 Uiso 1 1 calc GR . .
H50C H 0.563670 0.390985 0.541633 0.204 Uiso 1 1 calc GR . .
C51 C 0.7483(7) 0.5840(6) 0.5889(4) 0.055(5) Uani 1 1 d . U .
C52 C 0.7581(7) 0.5751(6) 0.6068(4) 0.058(5) Uani 1 1 d . U .
H52 H 0.751980 0.583016 0.619236 0.070 Uiso 1 1 calc R . .
C53 C 0.7773(7) 0.5545(6) 0.6076(4) 0.059(5) Uani 1 1 d . U .
H53 H 0.784370 0.548106 0.620296 0.071 Uiso 1 1 calc R . .
C54 C 0.7855(7) 0.5438(6) 0.5891(4) 0.061(4) Uani 1 1 d . U .
C55 C 0.7750(6) 0.5535(6) 0.5707(4) 0.058(5) Uani 1 1 d . U .
H55 H 0.781242 0.546362 0.557956 0.070 Uiso 1 1 calc R . .
C56 C 0.7562(6) 0.5729(6) 0.5707(4) 0.057(5) Uani 1 1 d . U .
H56 H 0.748305 0.578817 0.558117 0.068 Uiso 1 1 calc R . .
C57 C 0.8079(7) 0.5210(6) 0.5900(4) 0.063(5) Uani 1 1 d . U .
C58 C 0.8346(10) 0.5308(10) 0.5994(6) 0.120(15) Uani 1 1 d . U .
H58A H 0.840760 0.546637 0.592092 0.180 Uiso 1 1 calc GR . .
H58B H 0.848922 0.517170 0.598268 0.180 Uiso 1 1 calc GR . .
H58C H 0.831453 0.535000 0.613958 0.180 Uiso 1 1 calc GR . .
C59 C 0.8166(10) 0.5125(8) 0.5687(6) 0.121(16) Uani 1 1 d . U .
H59A H 0.805927 0.496949 0.564622 0.182 Uiso 1 1 calc GR . .
H59B H 0.836545 0.508265 0.568713 0.182 Uiso 1 1 calc GR . .
H59C H 0.813092 0.526789 0.558888 0.182 Uiso 1 1 calc GR . .
C60 C 0.7962(9) 0.4974(7) 0.6023(5) 0.092(12) Uani 1 1 d . U .
H60A H 0.793371 0.502550 0.616723 0.138 Uiso 1 1 calc GR . .
H60B H 0.809414 0.482720 0.601690 0.138 Uiso 1 1 calc GR . .
H60C H 0.778345 0.491888 0.596345 0.138 Uiso 1 1 calc GR . .
C121 C 0.4753(8) 0.6076(7) 0.5403(7) 0.131(8) Uani 1 1 d D U .
C122 C 0.4476(6) 0.6102(7) 0.5284(5) 0.134(9) Uani 1 1 d D U .
C123 C 0.5316(4) 0.4697(4) 0.6172(4) 0.094(6) Uani 1 1 d D U .
C124 C 0.5155(4) 0.4459(3) 0.6250(3) 0.098(7) Uani 1 1 d D U .
C125 C 0.5330(9) 0.4559(8) 0.5241(7) 0.31(2) Uiso 1 1 d D U .
C126 C 0.5386(16) 0.4831(10) 0.5331(10) 0.30(2) Uiso 1 1 d D U .
C127 C 0.6315(8) 0.5342(5) 0.5089(5) 0.089(5) Uani 1 1 d D U .
C128 C 0.6481(10) 0.5221(9) 0.4908(5) 0.097(5) Uani 1 1 d D U .
C137 C 0.4433(5) 0.61958(16) 0.5995(7) 0.175(14) Uani 0.5 1 d D U .
C138 C 0.4126(5) 0.6278(4) 0.60289(19) 0.189(14) Uani 0.5 1 d D U .
Cr2 Cr 0.58415(11) 0.58945(8) 0.59541(6) 0.0539(11) Uani 1 1 d D U .
F13 F 0.5296(16) 0.4386(11) 0.5412(9) 0.46(4) Uiso 1 1 d D U .
F14 F 0.5083(11) 0.4582(15) 0.5121(10) 0.42(4) Uiso 1 1 d D U .
F15 F 0.5566(11) 0.4493(12) 0.5119(9) 0.38(3) Uiso 1 1 d D U .
F16 F 0.4237(5) 0.5965(6) 0.5365(5) 0.149(11) Uani 1 1 d D U .
F17 F 0.4382(6) 0.6371(7) 0.5268(8) 0.215(17) Uani 1 1 d D U .
F18 F 0.4503(7) 0.6057(10) 0.5065(5) 0.215(17) Uani 1 1 d D U .
F19 F 0.5219(5) 0.4430(4) 0.6462(2) 0.166(13) Uani 1 1 d D U .
F20 F 0.4868(3) 0.4514(5) 0.6218(4) 0.147(10) Uani 1 1 d D U .
F21 F 0.5246(5) 0.4240(3) 0.6133(3) 0.132(9) Uani 1 1 d D U .
F22 F 0.4088(8) 0.625000 0.625000 0.199(14) Uani 1 2 d DS TU P
F23 F 0.4129(9) 0.6556(5) 0.5980(5) 0.28(3) Uani 0.5 1 d D U .
F24 F 0.4015(15) 0.6140(17) 0.5851(9) 0.23(3) Uani 0.5 1 d D U .
F25 F 0.6414(10) 0.4931(9) 0.4931(7) 0.098(6) Uani 0.5 1 d . U .
F25A F 0.6354(10) 0.5025(10) 0.4816(7) 0.098(6) Uani 0.5 1 d . U .
F26 F 0.6356(11) 0.5264(10) 0.4738(6) 0.100(6) Uani 0.5 1 d . U .
F26A F 0.6589(11) 0.5386(9) 0.4774(6) 0.098(6) Uani 0.5 1 d . U .
F27 F 0.6734(11) 0.5214(10) 0.4888(7) 0.100(6) Uani 0.5 1 d . U .
F27A F 0.6720(11) 0.5127(10) 0.4998(7) 0.101(6) Uani 0.5 1 d . U .
O5 O 0.4554(12) 0.6162(5) 0.5828(8) 0.175(14) Uani 0.5 1 d D U .
O6 O 0.4635(9) 0.6143(4) 0.6109(9) 0.164(14) Uani 0.5 1 d D U .
O17 O 0.4921(6) 0.6257(6) 0.5366(4) 0.119(8) Uani 1 1 d D U .
O18 O 0.4773(7) 0.5830(7) 0.5410(6) 0.144(9) Uani 1 1 d D U .
O19 O 0.5842(4) 0.6104(3) 0.5785(2) 0.0549(13) Uani 1 1 d D U .
O20 O 0.5555(2) 0.57637(16) 0.59317(19) 0.0542(12) Uani 0.2 1 d D U .
O21 O 0.6048(3) 0.56832(16) 0.59619(19) 0.0544(13) Uani 0.5 1 d D U .
O22 O 0.5636(5) 0.5892(2) 0.6141(2) 0.0542(12) Uani 0.8 1 d D U .
O23 O 0.5567(4) 0.4731(5) 0.6212(4) 0.090(6) Uani 1 1 d D U .
O24 O 0.5151(11) 0.4928(10) 0.6209(9) 0.098(8) Uani 0.5 1 d . U .
O24A O 0.5226(10) 0.4783(9) 0.5976(8) 0.087(7) Uani 0.5 1 d . U .
O25 O 0.5226(12) 0.4820(12) 0.5483(9) 0.24(2) Uiso 1 1 d D U .
O26 O 0.5505(15) 0.4996(13) 0.5217(10) 0.29(2) Uiso 1 1 d D U .
O27 O 0.6304(5) 0.5586(5) 0.5080(3) 0.085(5) Uani 1 1 d D U .
O28 O 0.6101(8) 0.5228(9) 0.5153(7) 0.088(6) Uani 0.5 1 d D U .
O28A O 0.6405(11) 0.5166(10) 0.5257(7) 0.087(6) Uani 0.5 1 d . U .
S7 S 0.72040(16) 0.60886(14) 0.58890(9) 0.0507(18) Uani 1 1 d . . .
S8 S 0.67447(15) 0.54008(13) 0.61152(9) 0.0442(16) Uani 1 1 d . . .
S9 S 0.64833(16) 0.58087(14) 0.56005(10) 0.0502(17) Uani 1 1 d . . .
S10 S 0.58861(17) 0.50728(12) 0.57090(9) 0.0490(18) Uani 1 1 d . . .
S11 S 0.55765(16) 0.58123(12) 0.53082(9) 0.0482(17) Uani 1 1 d . . .
S12 S 0.50349(17) 0.55054(15) 0.58662(10) 0.0548(19) Uani 1 1 d . . .
C139 C 0.6354(13) 0.1188(12) 0.4980(8) 0.062(6) Uani 0.5 1 d . U .
H13A H 0.652918 0.109697 0.498290 0.075 Uiso 0.5 1 d R . .
C140 C 0.6466(13) 0.1010(12) 0.4770(8) 0.062(7) Uani 0.5 1 d . U .
H13B H 0.649998 0.092917 0.490109 0.093 Uiso 0.5 1 d R . .
H14G H 0.638948 0.088257 0.467659 0.093 Uiso 0.5 1 d R . .
H14H H 0.663798 0.107657 0.471489 0.093 Uiso 0.5 1 d R . .
C141 C 0.6388(13) 0.1143(12) 0.4592(8) 0.063(7) Uani 0.5 1 d . U .
H141 H 0.632966 0.124693 0.447627 0.095 Uiso 0.5 1 d R . .
H14I H 0.658636 0.115693 0.460817 0.095 Uiso 0.5 1 d R . .
H14J H 0.633776 0.096303 0.456987 0.095 Uiso 0.5 1 d R . .
N4 N 0.625000 0.125000 0.4801(5) 0.063(6) Uani 1 2 d S TU P
O15 O 0.625000 0.125000 0.5143(4) 0.060(6) Uani 1 2 d S TU P
C148 C 0.6332(6) 0.6142(8) 0.4964(10) 0.106(9) Uani 0.5 1 d . U .
H148 H 0.645134 0.599001 0.496707 0.127 Uiso 0.5 1 d R . .
C149 C 0.6414(4) 0.6023(5) 0.4679(8) 0.114(10) Uani 0.5 1 d D U .
H14K H 0.649553 0.591788 0.478599 0.172 Uiso 0.5 1 d R . .
H14L H 0.629263 0.591618 0.459639 0.172 Uiso 0.5 1 d R . .
H14M H 0.655923 0.609408 0.459339 0.172 Uiso 0.5 1 d R . .
C150 C 0.6344(4) 0.6117(5) 0.4577(6) 0.113(10) Uani 0.5 1 d D U .
H150 H 0.627242 0.620960 0.445943 0.170 Uiso 0.5 1 d R . .
H14N H 0.654372 0.611740 0.457303 0.170 Uiso 0.5 1 d R . .
H14O H 0.627692 0.593980 0.457603 0.170 Uiso 0.5 1 d R . .
N2 N 0.625000 0.625000 0.4781(5) 0.112(10) Uani 1 2 d DS TU P
O32 O 0.625000 0.625000 0.5133(4) 0.101(9) Uani 1 2 d S TU P
C145 C 0.6338(16) 0.4579(11) 0.6197(11) 0.077(7) Uani 0.5 1 d . U .
H145 H 0.649852 0.458092 0.610791 0.092 Uiso 0.5 1 d R . .
C146 C 0.6411(16) 0.4122(12) 0.6199(11) 0.081(9) Uani 0.5 1 d . U .
H14P H 0.653736 0.416849 0.609054 0.121 Uiso 0.5 1 d R . .
H14Q H 0.651466 0.406929 0.631854 0.121 Uiso 0.5 1 d R . .
H14R H 0.629356 0.398049 0.615494 0.121 Uiso 0.5 1 d R . .
C147 C 0.6057(16) 0.4330(13) 0.6416(11) 0.085(9) Uani 0.5 1 d . U .
H14S H 0.596259 0.449570 0.643031 0.127 Uiso 0.5 1 d R . .
H14T H 0.592439 0.419660 0.637981 0.127 Uiso 0.5 1 d R . .
H14U H 0.614539 0.428520 0.654351 0.127 Uiso 0.5 1 d R . .
N1 N 0.625000 0.4352(7) 0.625000 0.082(7) Uani 1 2 d S TU P
O31 O 0.625000 0.4802(5) 0.625000 0.074(7) Uani 1 2 d S TU P
O2A O 0.63156(17) 0.15073(15) 0.5962(4) 0.061(3) Uani 0.5 1 d D U .
O3A O 0.6692(3) 0.1817(3) 0.5766(3) 0.063(2) Uani 0.9 1 d . U .
O20A O 0.5799(3) 0.56314(14) 0.58135(16) 0.061(2) Uani 0.8 1 d D U .
O21A O 0.5987(5) 0.5836(2) 0.61633(17) 0.060(3) Uani 0.5 1 d D U .
O1 O 0.64119(13) 0.16159(11) 0.6175(4) 0.062(3) Uani 0.5 1 d D U .
O22A O 0.5860(4) 0.6111(3) 0.6122(3) 0.057(3) Uani 0.2 1 d D U .

loop_
_atom_site_aniso_label
_atom_site_aniso_U_11
_atom_site_aniso_U_22
_atom_site_aniso_U_33
_atom_site_aniso_U_23
_atom_site_aniso_U_13
_atom_site_aniso_U_12
Ag1 0.120(5) 0.058(3) 0.050(3) 0.000 0.000 0.000
Ag2 0.070(2) 0.0582(19) 0.0310(13) 0.000 0.0037(14) 0.000
Ag3 0.0772(17) 0.0584(13) 0.0309(10) 0.0018(9) 0.0029(10) -0.0003(12)
Ag4 0.097(2) 0.0618(15) 0.0454(12) 0.0074(10) 0.0120(12) 0.0007(14)
Ag5 0.075(2) 0.0487(17) 0.0342(14) -0.0060(12) 0.000 0.000
Ag6 0.0921(19) 0.0675(15) 0.0373(11) -0.0014(10) 0.0084(11) -0.0023(14)
Ag7 0.102(2) 0.0624(15) 0.0413(12) 0.0003(10) 0.0132(12) 0.0041(14)
Ag8 0.098(2) 0.0738(18) 0.105(2) 0.0209(16) -0.0408(18) -0.0175(16)
Ag9 0.080(2) 0.0830(18) 0.0677(16) 0.0188(14) -0.0046(14) -0.0097(15)
Ag10 0.0758(17) 0.0509(12) 0.0367(10) 0.0051(9) 0.0076(10) 0.0007(11)
Ag11 0.070(2) 0.0524(18) 0.0338(14) 0.000 0.000 0.0030(16)
Ag12 0.100(2) 0.0614(14) 0.0404(11) -0.0021(10) 0.0014(12) -0.0182(14)
Ag13 0.081(2) 0.117(2) 0.0566(14) -0.0370(15) 0.0178(13) -0.0128(17)
Ag14 0.094(2) 0.0786(17) 0.0441(12) -0.0036(11) 0.0064(12) -0.0227(15)
C61 0.098(13) 0.043(9) 0.039(8) 0.011(8) 0.015(9) -0.004(9)
C62 0.105(13) 0.055(10) 0.045(8) 0.006(8) 0.018(9) -0.006(9)
C63 0.108(13) 0.056(10) 0.042(8) 0.012(8) 0.013(9) 0.000(9)
C64 0.112(13) 0.055(9) 0.045(8) 0.014(7) 0.015(9) 0.005(9)
C65 0.108(13) 0.050(9) 0.038(8) 0.010(8) 0.009(9) 0.003(9)
C66 0.105(13) 0.048(9) 0.038(8) 0.009(8) 0.008(9) 0.001(9)
C67 0.124(15) 0.060(11) 0.052(10) 0.016(10) 0.020(11) 0.009(11)
C68 0.18(4) 0.12(3) 0.08(3) 0.02(2) 0.03(3) 0.07(3)
C69 0.18(4) 0.11(3) 0.06(2) -0.01(2) 0.02(2) 0.04(3)
C70 0.21(5) 0.08(3) 0.12(3) 0.00(2) 0.03(3) 0.08(3)
C71 0.073(12) 0.060(10) 0.048(9) 0.004(8) -0.004(9) -0.003(9)
C72 0.083(12) 0.063(10) 0.052(9) -0.001(8) -0.003(9) 0.000(9)
C73 0.083(12) 0.066(10) 0.058(9) -0.001(8) 0.000(9) 0.005(10)
C74 0.094(12) 0.074(10) 0.052(9) -0.008(8) -0.001(9) 0.007(9)
C75 0.088(12) 0.071(10) 0.045(9) -0.001(8) -0.004(9) 0.005(9)
C76 0.078(12) 0.063(10) 0.044(9) 0.003(8) -0.005(9) 0.001(9)
C77 0.104(14) 0.080(12) 0.060(11) -0.015(10) 0.000(11) 0.009(12)
C78 0.19(5) 0.19(4) 0.07(3) -0.08(3) -0.01(3) 0.02(4)
C79 0.16(4) 0.12(3) 0.14(4) -0.05(3) 0.02(3) 0.02(3)
C80 0.16(4) 0.07(3) 0.18(4) -0.07(3) 0.00(3) 0.01(3)
C81 0.131(14) 0.064(11) 0.036(9) -0.001(8) -0.008(10) 0.015(11)
C82 0.140(14) 0.067(11) 0.039(9) 0.001(8) -0.007(10) 0.014(11)
C83 0.142(14) 0.077(11) 0.042(9) 0.004(8) -0.009(10) 0.019(11)
C84 0.136(13) 0.082(10) 0.035(8) 0.008(8) -0.010(9) 0.025(10)
C85 0.131(14) 0.075(11) 0.035(8) 0.001(8) -0.010(9) 0.023(11)
C86 0.130(14) 0.065(11) 0.032(8) 0.000(8) -0.015(9) 0.016(11)
C87 0.137(15) 0.091(13) 0.038(10) 0.010(10) -0.007(11) 0.031(13)
C88 0.23(4) 0.07(2) 0.044(18) 0.026(16) 0.00(2) 0.05(3)
C89 0.14(4) 0.20(5) 0.05(2) 0.03(3) 0.04(2) 0.02(4)
C90 0.13(4) 0.17(4) 0.06(2) 0.03(3) -0.01(2) 0.00(3)
C91 0.080(13) 0.096(13) 0.062(11) -0.027(10) -0.009(10) 0.003(11)
C92 0.085(12) 0.095(13) 0.066(11) -0.032(10) -0.009(10) 0.001(11)
C93 0.091(12) 0.102(13) 0.067(11) -0.037(10) -0.008(10) 0.004(11)
C94 0.088(12) 0.111(12) 0.073(10) -0.037(9) -0.012(9) 0.007(10)
C95 0.081(12) 0.111(13) 0.073(11) -0.031(10) -0.009(10) 0.008(11)
C96 0.078(13) 0.104(13) 0.067(11) -0.027(10) -0.006(10) 0.006(11)
C97 0.095(14) 0.121(14) 0.084(13) -0.036(12) -0.015(12) 0.010(12)
C98 0.13(4) 0.25(6) 0.15(4) -0.07(4) -0.03(4) 0.04(4)
C99 0.21(5) 0.18(4) 0.21(5) -0.05(3) 0.03(4) -0.08(3)
C100 0.11(3) 0.11(3) 0.16(4) 0.00(3) 0.03(3) -0.01(3)
C101 0.088(12) 0.055(10) 0.047(9) -0.003(8) 0.002(9) -0.021(10)
C102 0.090(12) 0.059(10) 0.047(9) -0.002(8) 0.002(9) -0.021(10)
C103 0.093(12) 0.061(10) 0.038(9) -0.004(8) 0.007(8) -0.019(10)
C104 0.093(12) 0.075(10) 0.047(8) -0.005(8) 0.003(8) -0.020(9)
C105 0.091(12) 0.071(10) 0.053(9) -0.006(9) 0.003(9) -0.016(10)
C106 0.090(12) 0.061(10) 0.053(9) -0.003(9) 0.002(9) -0.015(10)
C107 0.093(14) 0.083(12) 0.047(10) -0.009(10) 0.003(10) -0.024(12)
C108 0.11(3) 0.11(3) 0.09(3) 0.03(2) -0.03(2) -0.05(3)
C109 0.11(3) 0.09(2) 0.07(2) -0.002(18) -0.01(2) -0.04(2)
C110 0.08(3) 0.14(4) 0.13(3) -0.05(3) 0.03(3) -0.03(3)
C111 0.116(15) 0.061(11) 0.050(9) -0.007(9) 0.001(11) -0.015(11)
C112 0.122(15) 0.067(11) 0.064(10) -0.006(10) -0.002(11) -0.014(11)
C113 0.123(15) 0.066(10) 0.070(10) -0.004(10) -0.002(11) -0.016(11)
C114 0.124(15) 0.064(10) 0.067(9) -0.002(9) -0.001(10) -0.019(10)
C115 0.119(15) 0.061(10) 0.060(10) -0.003(9) 0.002(10) -0.018(10)
C116 0.114(15) 0.059(10) 0.051(9) -0.006(9) 0.001(11) -0.017(11)
C117 0.131(17) 0.068(12) 0.072(12) -0.001(11) -0.003(12) -0.020(12)
C118 0.19(5) 0.09(3) 0.21(5) -0.05(3) -0.01(4) -0.05(3)
C119 0.22(5) 0.06(2) 0.11(3) 0.00(2) -0.02(3) -0.03(3)
C120 0.25(5) 0.12(4) 0.10(3) 0.01(3) -0.01(4) -0.06(4)
C129 0.18(2) 0.078(13) 0.191(19) 0.014(16) 0.04(2) 0.022(14)
C130 0.18(2) 0.078(15) 0.202(18) 0.013(17) 0.04(2) 0.025(16)
C131 0.080(12) 0.084(11) 0.063(10) -0.002(9) 0.003(9) -0.005(11)
C132 0.081(14) 0.086(13) 0.065(12) -0.004(11) 0.002(11) -0.008(13)
C133 0.127(16) 0.153(15) 0.063(11) -0.026(11) -0.009(10) -0.042(14)
C134 0.126(17) 0.156(17) 0.060(12) -0.025(13) -0.014(12) -0.044(16)
C135 0.29(3) 0.16(2) 0.14(2) -0.006(17) 0.06(2) -0.06(2)
C136 0.29(3) 0.15(2) 0.13(2) -0.003(15) 0.06(2) -0.06(2)
Cr1 0.085(3) 0.054(2) 0.0307(19) -0.0089(18) 0.001(2) 0.002(2)
F1 0.26(4) 0.19(3) 0.39(5) 0.14(4) 0.00(4) 0.12(3)
F2 0.33(5) 0.19(3) 0.164(18) 0.03(2) -0.04(3) 0.05(3)
F3 0.34(5) 0.069(18) 0.24(4) 0.02(2) -0.01(4) 0.03(3)
F4 0.18(3) 0.15(2) 0.12(2) -0.007(18) -0.003(19) -0.03(2)
F5 0.15(2) 0.21(3) 0.088(16) -0.006(17) -0.057(16) -0.07(2)
F6 0.12(2) 0.21(3) 0.069(14) -0.011(16) 0.030(13) -0.042(19)
F7 0.32(5) 0.25(4) 0.29(5) 0.10(4) 0.13(4) 0.02(4)
F8 0.29(5) 0.28(5) 0.31(5) 0.03(4) 0.00(4) 0.04(4)
F9 0.43(6) 0.34(6) 0.35(6) -0.17(5) 0.07(5) -0.05(5)
F10 0.17(2) 0.18(2) 0.067(14) 0.015(15) 0.034(15) 0.03(2)
F11 0.18(3) 0.116(19) 0.12(2) -0.052(16) 0.051(18) -0.001(18)
F12 0.12(2) 0.19(3) 0.116(19) 0.024(18) 0.059(16) 0.030(19)
O1A 0.085(3) 0.054(3) 0.031(2) -0.009(2) 0.001(2) 0.002(2)
O2 0.085(4) 0.055(3) 0.031(2) -0.009(2) 0.001(2) 0.002(2)
O3 0.085(3) 0.055(3) 0.031(2) -0.009(2) 0.001(2) 0.002(2)
O4 0.085(4) 0.055(3) 0.031(2) -0.009(2) 0.001(2) 0.002(2)
O7 0.127(16) 0.160(17) 0.075(12) -0.039(12) -0.017(11) -0.035(15)
O8 0.130(17) 0.144(16) 0.058(11) -0.021(12) 0.001(11) -0.044(14)
O9 0.29(3) 0.15(2) 0.13(2) -0.003(16) 0.07(2) -0.06(2)
O10 0.28(3) 0.15(2) 0.13(2) -0.002(16) 0.06(2) -0.07(2)
O11 0.18(2) 0.072(15) 0.19(2) 0.011(17) 0.04(2) 0.029(16)
O11A 0.18(2) 0.071(15) 0.19(2) 0.016(17) 0.04(2) 0.029(16)
O12 0.17(2) 0.082(14) 0.19(2) 0.017(17) 0.04(2) 0.014(15)
O13 0.075(12) 0.074(11) 0.061(10) -0.005(9) 0.006(9) 0.002(11)
O14 0.082(13) 0.088(13) 0.063(12) -0.002(11) 0.002(11) -0.005(13)
O14A 0.080(13) 0.089(13) 0.063(12) 0.001(11) 0.003(11) -0.005(13)
S1 0.100(7) 0.049(4) 0.034(3) 0.006(3) 0.006(4) 0.000(4)
S2 0.083(6) 0.054(4) 0.030(3) 0.001(3) 0.003(3) -0.009(4)
S3 0.078(6) 0.066(5) 0.046(4) -0.009(4) 0.005(4) 0.005(4)
S4 0.065(5) 0.049(4) 0.035(3) -0.002(3) 0.006(3) -0.002(4)
S5 0.081(6) 0.051(4) 0.036(3) -0.006(3) -0.004(3) 0.007(4)
S6 0.088(6) 0.049(4) 0.034(3) -0.005(3) 0.004(3) -0.014(4)
Ag15 0.083(4) 0.066(3) 0.070(3) 0.000 0.000 0.000
Ag16 0.0699(16) 0.0415(11) 0.0330(9) 0.0055(8) -0.0017(9) 0.0030(10)
Ag17 0.068(2) 0.0375(15) 0.0368(14) 0.000 0.000 0.0042(14)
Ag18 0.0774(17) 0.0465(12) 0.0359(10) -0.0049(9) -0.0075(10) 0.0052(11)
Ag19 0.101(2) 0.0824(19) 0.095(2) 0.0526(17) -0.0354(17) -0.0303(17)
Ag20 0.0943(19) 0.0428(12) 0.0514(12) 0.0024(10) -0.0122(12) 0.0024(12)
Ag21 0.0797(18) 0.0594(14) 0.0493(12) -0.0075(10) -0.0081(12) 0.0022(13)
Ag22 0.0791(17) 0.0556(13) 0.0381(11) -0.0019(9) -0.0090(10) -0.0050(12)
Ag23 0.090(2) 0.120(2) 0.0420(12) -0.0197(14) -0.0213(13) 0.0273(18)
Ag24 0.0779(16) 0.0460(12) 0.0283(9) -0.0065(8) -0.0027(9) -0.0079(11)
Ag25 0.0553(19) 0.0425(15) 0.0317(13) 0.000 0.0000(12) 0.000
Ag26 0.069(2) 0.0460(16) 0.0291(13) 0.0021(12) 0.000 0.000
Ag27 0.0818(18) 0.0547(13) 0.0426(11) -0.0064(10) -0.0052(11) -0.0024(12)
Ag28 0.0851(18) 0.0501(12) 0.0354(10) -0.0089(9) -0.0018(10) 0.0039(12)
C2 0.124(15) 0.145(15) 0.029(9) -0.004(10) -0.023(9) 0.022(13)
C3 0.123(15) 0.149(15) 0.034(9) -0.003(10) -0.021(9) 0.021(13)
C4 0.124(14) 0.147(14) 0.034(8) -0.002(10) -0.024(9) 0.022(13)
C5 0.121(15) 0.146(15) 0.039(9) -0.004(10) -0.024(9) 0.027(13)
C6 0.119(15) 0.140(15) 0.034(9) -0.009(10) -0.027(9) 0.027(13)
C1 0.121(15) 0.137(15) 0.028(9) -0.006(10) -0.026(9) 0.024(13)
C7 0.128(16) 0.151(16) 0.033(11) 0.001(12) -0.025(11) 0.019(15)
C8 0.30(6) 0.24(5) 0.06(3) 0.08(3) -0.04(3) -0.03(5)
C9 0.18(4) 0.26(5) 0.025(16) -0.01(3) -0.03(2) 0.10(4)
C10 0.22(5) 0.23(5) 0.05(2) 0.01(3) -0.04(3) 0.07(4)
C11 0.076(12) 0.067(11) 0.097(12) 0.013(10) -0.006(11) -0.003(10)
C12 0.075(12) 0.066(11) 0.099(12) 0.016(10) -0.010(11) -0.002(10)
C13 0.077(12) 0.070(11) 0.103(12) 0.016(10) -0.009(11) -0.006(10)
C14 0.074(12) 0.076(10) 0.105(12) 0.018(9) -0.009(10) -0.008(9)
C15 0.075(12) 0.075(11) 0.105(12) 0.014(10) -0.011(11) -0.002(10)
C16 0.077(12) 0.072(11) 0.102(12) 0.012(10) -0.007(11) -0.003(10)
C17 0.070(13) 0.082(12) 0.109(14) 0.023(11) -0.012(12) -0.006(12)
C18 0.09(3) 0.10(3) 0.12(3) 0.01(3) 0.03(2) -0.03(2)
C19 0.08(3) 0.14(3) 0.16(4) -0.03(2) 0.00(3) -0.02(3)
C20 0.10(3) 0.13(4) 0.17(4) 0.05(3) -0.02(3) -0.02(3)
C21 0.085(12) 0.059(10) 0.032(8) 0.000(8) -0.006(8) 0.004(9)
C22 0.091(12) 0.062(10) 0.032(8) 0.003(8) -0.003(8) 0.008(9)
C23 0.094(12) 0.059(10) 0.030(8) -0.003(8) 0.000(8) 0.013(9)
C24 0.094(11) 0.068(9) 0.037(8) 0.000(7) 0.003(8) 0.008(9)
C25 0.087(12) 0.062(10) 0.032(8) 0.006(8) 0.002(8) 0.005(9)
C26 0.087(12) 0.060(10) 0.035(8) 0.009(8) -0.005(8) 0.007(9)
C27 0.097(13) 0.073(12) 0.041(10) 0.000(10) 0.000(10) 0.011(11)
C28 0.15(4) 0.13(3) 0.040(17) -0.013(19) -0.01(2) 0.04(3)
C29 0.15(4) 0.11(3) 0.06(2) 0.01(2) 0.00(2) 0.04(3)
C30 0.11(3) 0.11(3) 0.07(2) 0.02(2) 0.01(2) 0.01(3)
C31 0.087(12) 0.059(10) 0.027(8) 0.004(8) 0.002(8) 0.006(9)
C32 0.090(12) 0.061(10) 0.035(8) 0.002(8) 0.011(8) 0.003(9)
C33 0.097(12) 0.059(10) 0.037(8) 0.001(8) 0.005(9) 0.001(10)
C34 0.101(12) 0.058(9) 0.040(8) -0.001(7) 0.002(8) 0.000(9)
C35 0.093(12) 0.056(10) 0.035(8) -0.002(8) 0.004(8) 0.002(9)
C36 0.089(12) 0.057(10) 0.029(8) 0.003(7) 0.001(8) 0.005(9)
C37 0.113(14) 0.063(11) 0.052(10) 0.002(10) 0.002(11) 0.000(11)
C38 0.19(4) 0.10(3) 0.13(3) -0.04(3) 0.01(3) -0.07(3)
C39 0.16(4) 0.13(3) 0.07(2) -0.02(2) 0.03(3) 0.07(3)
C40 0.27(5) 0.12(3) 0.08(3) -0.05(2) 0.05(3) 0.07(4)
C41 0.129(14) 0.056(10) 0.043(9) 0.007(8) 0.004(10) 0.024(11)
C42 0.131(14) 0.063(10) 0.049(9) 0.000(9) 0.005(10) 0.021(11)
C43 0.133(14) 0.066(10) 0.053(9) -0.001(9) 0.006(10) 0.020(11)
C44 0.141(14) 0.062(9) 0.060(9) -0.001(8) 0.005(10) 0.020(10)
C45 0.141(14) 0.059(10) 0.057(9) 0.005(9) 0.009(10) 0.017(11)
C46 0.135(14) 0.058(10) 0.048(9) 0.008(8) 0.007(10) 0.021(11)
C47 0.145(16) 0.063(12) 0.067(12) -0.008(11) 0.003(12) 0.021(13)
C48 0.20(5) 0.08(3) 0.10(3) 0.00(2) -0.04(3) 0.03(3)
C49 0.26(5) 0.08(3) 0.13(4) -0.04(3) -0.02(4) 0.08(3)
C50 0.19(5) 0.07(3) 0.14(4) 0.00(3) -0.03(4) 0.00(3)
C51 0.080(11) 0.062(10) 0.023(7) -0.001(7) 0.005(8) 0.004(9)
C52 0.081(11) 0.064(10) 0.030(8) -0.004(8) 0.001(8) 0.006(9)
C53 0.076(11) 0.068(10) 0.034(8) 0.002(8) 0.000(8) 0.010(9)
C54 0.079(10) 0.073(9) 0.031(7) 0.008(7) 0.000(7) 0.012(8)
C55 0.079(11) 0.073(10) 0.023(7) 0.006(8) 0.003(8) 0.014(9)
C56 0.080(11) 0.067(10) 0.023(7) 0.005(8) 0.003(8) 0.010(9)
C57 0.077(13) 0.077(12) 0.035(9) 0.007(9) -0.002(10) 0.017(11)
C58 0.13(4) 0.15(4) 0.08(3) -0.01(3) -0.03(3) 0.05(3)
C59 0.18(4) 0.09(3) 0.09(3) -0.02(2) 0.02(3) 0.09(3)
C60 0.12(3) 0.08(2) 0.07(2) 0.017(19) -0.01(2) 0.03(2)
C121 0.119(17) 0.16(2) 0.115(13) -0.010(16) -0.025(13) 0.051(15)
C122 0.117(18) 0.16(2) 0.122(16) -0.005(17) -0.028(15) 0.049(17)
C123 0.095(13) 0.072(11) 0.115(13) 0.019(10) 0.002(12) -0.017(11)
C124 0.106(15) 0.076(13) 0.112(15) 0.026(12) 0.001(14) -0.016(13)
C127 0.115(12) 0.092(11) 0.060(9) -0.017(9) 0.012(9) 0.024(10)
C128 0.120(11) 0.106(11) 0.066(9) -0.019(8) 0.005(9) 0.027(10)
C137 0.10(2) 0.22(3) 0.21(3) -0.05(3) 0.033(12) -0.003(13)
C138 0.11(2) 0.23(3) 0.22(3) -0.05(3) 0.014(9) -0.002(10)
Cr2 0.085(3) 0.042(2) 0.035(2) 0.0045(17) 0.001(2) 0.008(2)
F16 0.072(16) 0.17(3) 0.20(3) 0.03(2) -0.046(17) -0.028(17)
F17 0.08(2) 0.19(3) 0.38(5) 0.08(3) -0.01(3) 0.01(2)
F18 0.15(3) 0.34(5) 0.16(3) 0.01(3) -0.07(2) 0.00(3)
F19 0.27(3) 0.15(2) 0.080(15) 0.037(15) -0.045(18) -0.14(2)
F20 0.12(2) 0.13(2) 0.19(3) 0.05(2) -0.014(19) -0.027(18)
F21 0.22(3) 0.083(15) 0.097(17) 0.023(13) -0.005(17) -0.032(17)
F22 0.13(2) 0.24(3) 0.23(3) -0.04(3) 0.000 0.000
F23 0.26(6) 0.26(7) 0.31(7) 0.05(6) 0.01(6) -0.09(6)
F24 0.13(5) 0.28(7) 0.27(7) -0.01(6) -0.05(5) -0.01(5)
F25 0.122(13) 0.105(13) 0.067(12) -0.023(11) 0.008(11) 0.026(12)
F25A 0.122(13) 0.107(12) 0.066(11) -0.023(10) 0.005(11) 0.024(11)
F26 0.123(13) 0.111(12) 0.067(11) -0.021(10) 0.003(11) 0.023(11)
F26A 0.119(13) 0.110(12) 0.065(11) -0.020(10) 0.007(11) 0.026(11)
F27 0.120(13) 0.111(13) 0.069(11) -0.016(10) 0.005(11) 0.024(11)
F27A 0.119(13) 0.112(13) 0.071(12) -0.015(11) 0.000(12) 0.027(12)
O5 0.09(2) 0.22(3) 0.21(3) -0.05(3) 0.029(15) -0.006(16)
O6 0.08(2) 0.21(3) 0.20(3) -0.06(3) 0.052(13) 0.001(15)
O17 0.113(17) 0.15(2) 0.092(14) -0.020(15) -0.026(13) 0.053(15)
O18 0.129(17) 0.17(2) 0.133(15) -0.001(17) -0.022(14) 0.047(17)
O19 0.085(3) 0.044(2) 0.036(2) 0.0051(19) 0.001(2) 0.008(2)
O20 0.085(3) 0.043(2) 0.035(2) 0.0044(19) 0.002(2) 0.008(2)
O21 0.085(3) 0.043(2) 0.035(2) 0.004(2) 0.001(2) 0.008(2)
O22 0.085(3) 0.043(2) 0.035(2) 0.0045(19) 0.002(2) 0.008(2)
O23 0.090(14) 0.067(11) 0.113(14) 0.001(10) 0.005(12) -0.012(11)
O24 0.094(16) 0.077(14) 0.121(16) 0.016(14) -0.005(15) -0.021(14)
O24A 0.089(16) 0.063(14) 0.108(16) 0.025(13) -0.001(15) -0.015(13)
O27 0.111(13) 0.084(11) 0.060(10) -0.019(10) 0.004(9) 0.032(11)
O28 0.113(14) 0.088(13) 0.061(11) -0.013(11) 0.016(11) 0.021(12)
O28A 0.113(14) 0.089(13) 0.060(11) -0.013(11) 0.017(11) 0.022(12)
S7 0.069(5) 0.055(4) 0.028(3) 0.003(3) 0.006(3) 0.006(4)
S8 0.059(5) 0.049(4) 0.025(3) 0.004(3) 0.003(3) 0.008(3)
S9 0.067(5) 0.048(4) 0.035(3) 0.003(3) -0.002(3) -0.003(4)
S10 0.082(6) 0.032(3) 0.033(3) -0.003(3) -0.004(3) 0.008(3)
S11 0.078(5) 0.037(3) 0.030(3) 0.000(3) -0.008(3) -0.001(3)
S12 0.066(5) 0.056(4) 0.042(4) 0.003(3) -0.005(3) -0.003(4)
C139 0.080(16) 0.071(14) 0.036(10) 0.001(7) 0.003(7) -0.004(12)
C140 0.077(17) 0.069(15) 0.040(12) -0.001(8) 0.002(8) -0.001(13)
C141 0.078(17) 0.070(15) 0.041(12) -0.001(8) 0.001(8) -0.001(13)
N4 0.078(16) 0.070(14) 0.041(10) 0.000 0.000 -0.001(12)
O15 0.081(16) 0.070(14) 0.028(10) 0.000 0.000 -0.003(12)
C148 0.17(3) 0.11(2) 0.041(12) -0.002(7) -0.001(7) 0.002(19)
C149 0.17(3) 0.12(2) 0.050(15) 0.004(8) 0.002(8) 0.00(2)
C150 0.17(3) 0.12(2) 0.048(15) 0.001(8) 0.001(8) 0.00(2)
N2 0.17(3) 0.12(2) 0.046(13) 0.000 0.000 0.001(19)
O32 0.16(3) 0.10(2) 0.036(12) 0.000 0.000 0.005(19)
C145 0.11(2) 0.040(11) 0.082(16) -0.001(7) 0.022(14) -0.002(7)
C146 0.11(2) 0.041(14) 0.090(18) 0.000(10) 0.022(16) 0.004(10)
C147 0.11(2) 0.047(14) 0.092(18) 0.002(10) 0.027(16) -0.003(10)
N1 0.11(2) 0.043(11) 0.089(16) 0.000 0.024(14) 0.000
O31 0.107(19) 0.037(11) 0.076(15) 0.000 0.019(14) 0.000
O2A 0.088(5) 0.059(5) 0.035(5) -0.009(4) 0.001(5) 0.002(5)
O3A 0.091(5) 0.062(4) 0.037(4) -0.006(4) 0.004(4) -0.001(4)
O20A 0.092(5) 0.050(4) 0.043(4) 0.003(4) 0.001(4) 0.008(4)
O21A 0.089(5) 0.048(5) 0.043(5) 0.003(4) 0.000(5) 0.007(5)
O1 0.089(5) 0.060(5) 0.037(4) -0.009(4) 0.003(5) 0.003(5)
O22A 0.087(5) 0.046(5) 0.039(5) 0.003(5) 0.001(5) 0.008(5)

loop_
_atom_type_symbol
_atom_type_description
_atom_type_scat_dispersion_real
_atom_type_scat_dispersion_imag
_atom_type_scat_source
C C 0.0033 0.0016 'International Tables Vol C Tables 4.2.6.8 and 6.1.1.4'
H H 0.0000 0.0000 'International Tables Vol C Tables 4.2.6.8 and 6.1.1.4'
Ag Ag -0.8971 1.1015 'International Tables Vol C Tables 4.2.6.8 and 6.1.1.4'
Cr Cr 0.3209 0.6236 'International Tables Vol C Tables 4.2.6.8 and 6.1.1.4'
F F 0.0171 0.0103 'International Tables Vol C Tables 4.2.6.8 and 6.1.1.4'
N N 0.0061 0.0033 'International Tables Vol C Tables 4.2.6.8 and 6.1.1.4'
O O 0.0106 0.0060 'International Tables Vol C Tables 4.2.6.8 and 6.1.1.4'
S S 0.1246 0.1234 'International Tables Vol C Tables 4.2.6.8 and 6.1.1.4'

loop_
_geom_angle_atom_site_label_1
_geom_angle_atom_site_label_2
_geom_angle_atom_site_label_3
_geom_angle
_geom_angle_site_symmetry_1
_geom_angle_site_symmetry_3
O2A Ag1 O2A 71.5(7) . 14_545
O2A Ag1 O2A 71.5(7) 11 8_545
O2A Ag1 O2A 110.8(7) 14_545 8_545
O2A Ag1 O2A 110.8(7) . 11
O2A Ag1 O2A 164.3(4) . 8_545
O2A Ag1 O2A 164.3(4) 14_545 11
O1 Ag1 O2A 111.8(9) 14_545 .
O1 Ag1 O2A 130.4(4) 14_545 11
O1 Ag1 O2A 74.4(8) 14_545 8_545
O1 Ag1 O2A 74.4(8) 11 .
O1 Ag1 O2A 111.7(9) 8_545 11
O1 Ag1 O2A 130.4(4) 8_545 .
O1 Ag1 O2A 130.4(4) . 8_545
O1 Ag1 O2A 41.3(4) . .
O1 Ag1 O2A 41.3(4) 11 11
O1 Ag1 O2A 41.3(4) 14_545 14_545
O1 Ag1 O2A 74.4(8) . 11
O1 Ag1 O2A 130.4(4) 11 14_545
O1 Ag1 O2A 111.7(9) 11 8_545
O1 Ag1 O2A 74.4(8) 8_545 14_545
O1 Ag1 O2A 111.7(9) . 14_545
O1 Ag1 O2A 41.3(4) 8_545 8_545
O1 Ag1 O1 52.4(7) 14_545 8_545
O1 Ag1 O1 52.4(7) 11 .
O1 Ag1 O1 152.9(12) 14_545 .
O1 Ag1 O1 136.0(3) 8_545 .
O1 Ag1 O1 152.9(12) 11 8_545
O1 Ag1 O1 136.0(3) 14_545 11
Ag14 Ag2 Ag14 116.55(15) . 11
O1A Ag2 Ag14 81.5(6) . .
O1A Ag2 Ag14 136.0(7) . 11
O1A Ag2 Ag14 136.0(7) 11 .
O1A Ag2 Ag14 81.5(6) 11 11
O1A Ag2 O1A 114.0(5) 11 .
O1A Ag2 S5 99.3(7) . .
O1A Ag2 S5 83.2(7) . 11
O1A Ag2 S5 99.3(7) 11 11
O1A Ag2 S5 83.2(7) 11 .
O1A Ag2 O1 77.1(3) . 11
O1A Ag2 O1 37.5(3) 11 11
O1A Ag2 O1 77.1(3) 11 .
O1A Ag2 O1 37.5(3) . .
S5 Ag2 Ag14 123.94(19) 11 .
S5 Ag2 Ag14 123.94(19) . 11
S5 Ag2 Ag14 53.11(19) . .
S5 Ag2 Ag14 53.11(19) 11 11
S5 Ag2 S5 175.4(4) 11 .
S5 Ag2 O1 95.3(5) . 11
S5 Ag2 O1 89.0(5) 11 11
S5 Ag2 O1 95.3(5) 11 .
S5 Ag2 O1 89.0(5) . .
O1 Ag2 Ag14 103.8(5) 11 11
O1 Ag2 Ag14 138.0(5) 11 .
O1 Ag2 Ag14 103.8(5) . .
O1 Ag2 Ag14 138.0(5) . 11
O1 Ag2 O1 41.9(6) . 11
O1A Ag3 S1 177.6(3) . 8_545
O1A Ag3 S2 72.4(3) . .
O1A Ag3 S5 79.8(4) . 11
O1A Ag3 O2A 94.9(5) . 11
S1 Ag3 S2 105.5(3) 8_545 .
S1 Ag3 S5 102.1(2) 8_545 11
S2 Ag3 S5 109.8(2) . 11
O2A Ag3 S1 86.9(5) 11 8_545
O2A Ag3 S2 161.0(5) 11 .
O2A Ag3 S5 80.8(3) 11 11
Ag6 Ag4 Ag7 60.26(8) . .
O8 Ag4 Ag6 87.9(8) . .
O8 Ag4 Ag7 81.7(6) . .
O8 Ag4 S2 106.3(8) . .
O8 Ag4 S6 97.9(7) . .
S2 Ag4 Ag6 51.89(17) . .
S2 Ag4 Ag7 110.84(18) . .
S2 Ag4 S6 147.9(2) . .
S6 Ag4 Ag6 109.70(18) . .
S6 Ag4 Ag7 51.79(18) . .
Ag6 Ag5 Ag6 117.43(15) . 8_545
O4 Ag5 Ag6 80.2(5) 8_545 8_545
O4 Ag5 Ag6 145.4(4) . 8_545
O4 Ag5 Ag6 80.2(5) . .
O4 Ag5 Ag6 145.5(4) 8_545 .
O4 Ag5 O4 101.9(10) 8_545 .
O4 Ag5 S2 93.2(5) . 8_545
O4 Ag5 S2 93.2(5) 8_545 .
O4 Ag5 S2 91.0(5) 8_545 8_545
O4 Ag5 S2 91.0(5) . .
S2 Ag5 Ag6 52.27(17) . .
S2 Ag5 Ag6 123.5(2) 8_545 .
S2 Ag5 Ag6 52.27(17) 8_545 8_545
S2 Ag5 Ag6 123.52(19) . 8_545
S2 Ag5 S2 173.4(4) . 8_545
Ag4 Ag6 Ag7 60.03(8) . .
Ag5 Ag6 Ag4 100.26(10) . .
Ag5 Ag6 Ag7 135.53(12) . .
O29 Ag6 Ag4 145(2) . .
O29 Ag6 Ag5 84(2) . .
O29 Ag6 Ag7 136(3) . .
O29 Ag6 S2 107(3) . .
O29 Ag6 S3 101(3) . .
S2 Ag6 Ag4 53.99(19) . .
S2 Ag6 Ag5 53.51(18) . .
S2 Ag6 Ag7 112.7(2) . .
S3 Ag6 Ag4 109.2(2) . .
S3 Ag6 Ag5 109.7(2) . .
S3 Ag6 Ag7 53.5(2) . .
S3 Ag6 S2 144.1(3) . .
Ag4 Ag7 Ag6 59.70(8) . .
Ag4 Ag7 Ag9 128.15(11) . .
Ag4 Ag7 Ag12 101.57(10) . .
Ag6 Ag7 Ag9 97.71(9) . .
Ag6 Ag7 Ag12 133.22(12) . .
Ag12 Ag7 Ag9 58.45(8) . .
O7 Ag7 Ag4 75.4(7) . .
O7 Ag7 Ag6 71.1(8) . .
O7 Ag7 Ag9 145.3(7) . .
O7 Ag7 Ag12 150.7(8) . .
O7 Ag7 O9 98.5(14) . .
O7 Ag7 S3 101.1(9) . .
O7 Ag7 S6 106.8(8) . .
O9 Ag7 Ag4 153.1(9) . .
O9 Ag7 Ag6 143.8(12) . .
O9 Ag7 Ag9 70.9(9) . .
O9 Ag7 Ag12 70.8(13) . .
O9 Ag7 S3 99.7(9) . .
O9 Ag7 S6 103.8(12) . .
S3 Ag7 Ag4 107.15(19) . .
S3 Ag7 Ag6 51.59(18) . .
S3 Ag7 Ag9 51.25(19) . .
S3 Ag7 Ag12 107.5(2) . .
S6 Ag7 Ag4 55.21(17) . .
S6 Ag7 Ag6 112.41(18) . .
S6 Ag7 Ag9 107.8(2) . .
S6 Ag7 Ag12 52.97(17) . .
S6 Ag7 S3 140.0(3) . .
Ag9 Ag8 Ag10 60.73(9) . .
S1 Ag8 Ag9 114.0(2) . .
S1 Ag8 Ag10 53.98(18) . .
S1 Ag8 S3 156.1(3) . .
S3 Ag8 Ag9 54.8(2) . .
S3 Ag8 Ag10 113.9(2) . .
Ag8 Ag9 Ag7 95.06(10) . .
Ag8 Ag9 Ag10 60.55(9) . .
Ag8 Ag9 Ag12 126.45(13) . .
Ag10 Ag9 Ag7 130.40(11) . .
Ag10 Ag9 Ag12 98.82(11) . .
Ag12 Ag9 Ag7 59.68(9) . .
O10 Ag9 Ag7 89.3(8) . .
O10 Ag9 Ag8 135.6(12) . .
O10 Ag9 Ag10 139.1(9) . .
O10 Ag9 Ag12 93.6(11) . .
O10 Ag9 O14 78.0(13) . .
O10 Ag9 S3 100.9(13) . .
O10 Ag9 S4 111.2(13) . .
O14 Ag9 Ag7 143.4(11) . .
O14 Ag9 Ag8 72.4(11) . .
O14 Ag9 Ag10 73.9(10) . .
O14 Ag9 Ag12 153.9(11) . .
S3 Ag9 Ag7 51.17(19) . .
S3 Ag9 Ag8 52.5(2) . .
S3 Ag9 Ag10 111.5(2) . .
S3 Ag9 Ag12 108.6(2) . .
S3 Ag9 O14 97.3(11) . .
S4 Ag9 Ag7 109.18(19) . .
S4 Ag9 Ag8 108.86(19) . .
S4 Ag9 Ag10 52.74(17) . .
S4 Ag9 Ag12 52.36(17) . .
S4 Ag9 O14 107.5(11) . .
S4 Ag9 S3 142.6(3) . .
Ag8 Ag10 Ag9 58.71(9) . .
Ag11 Ag10 Ag8 97.51(9) . .
Ag11 Ag10 Ag9 134.30(10) . .
O13 Ag10 Ag8 86.3(5) . .
O13 Ag10 Ag9 86.9(5) . .
O13 Ag10 Ag11 133.3(5) . .
O13 Ag10 S1 96.7(5) . .
O13 Ag10 S4 110.6(5) . .
S1 Ag10 Ag8 51.3(2) . .
S1 Ag10 Ag9 109.4(2) . .
S1 Ag10 Ag11 54.7(2) . .
S4 Ag10 Ag8 107.1(2) . .
S4 Ag10 Ag9 52.69(19) . .
S4 Ag10 Ag11 112.49(18) . .
S4 Ag10 S1 144.8(2) . .
Ag10 Ag11 Ag10 102.59(12) . 14_545
O2 Ag11 Ag10 74.9(7) . .
O2 Ag11 Ag10 74.9(7) 14_545 14_545
O2 Ag11 Ag10 146.4(4) 14_545 .
O2 Ag11 Ag10 146.4(4) . 14_545
O2 Ag11 O2 125.6(15) . 14_545
O2 Ag11 S1 86.8(4) 14_545 14_545
O2 Ag11 S1 96.9(3) 14_545 .
O2 Ag11 S1 96.9(3) . 14_545
O2 Ag11 S1 86.8(4) . .
O2 Ag11 O2A 31.4(8) . .
O2 Ag11 O2A 95.1(8) . 14_545
O2 Ag11 O2A 95.1(8) 14_545 .
O2 Ag11 O2A 31.4(8) 14_545 14_545
S1 Ag11 Ag10 54.35(16) . .
S1 Ag11 Ag10 119.53(19) . 14_545
S1 Ag11 Ag10 54.36(16) 14_545 14_545
S1 Ag11 Ag10 119.54(19) 14_545 .
S1 Ag11 S1 171.8(3) 14_545 .
O2A Ag11 Ag10 141.8(2) . 14_545
O2A Ag11 Ag10 141.8(2) 14_545 .
O2A Ag11 Ag10 105.2(3) . .
O2A Ag11 Ag10 105.2(3) 14_545 14_545
O2A Ag11 S1 89.0(2) . 14_545
O2A Ag11 S1 98.0(2) 14_545 14_545
O2A Ag11 S1 98.0(2) . .
O2A Ag11 S1 89.0(2) 14_545 .
O2A Ag11 O2A 66.2(7) 14_545 .
Ag9 Ag12 Ag7 61.87(9) . .
Ag9 Ag12 Ag14 128.80(10) . .
Ag13 Ag12 Ag7 128.43(11) . .
Ag13 Ag12 Ag9 98.62(10) . .
Ag13 Ag12 Ag14 57.55(8) . .
Ag14 Ag12 Ag7 96.25(9) . .
O11 Ag12 Ag7 145.9(18) . .
O11 Ag12 Ag9 149.9(19) . .
O11 Ag12 Ag13 72.2(14) . .
O11 Ag12 Ag14 71.1(15) . .
O11 Ag12 S4 103.2(18) . .
O11 Ag12 S6 100.8(19) . .
S4 Ag12 Ag7 111.0(2) . .
S4 Ag12 Ag9 52.04(19) . .
S4 Ag12 Ag13 54.11(18) . .
S4 Ag12 Ag14 109.02(19) . .
S4 Ag12 S6 139.8(2) . .
S6 Ag12 Ag7 51.1(2) . .
S6 Ag12 Ag9 109.3(2) . .
S6 Ag12 Ag13 105.1(2) . .
S6 Ag12 Ag14 50.6(2) . .
Ag14 Ag13 Ag12 62.01(9) . .
C76 Ag13 Ag12 137.4(7) 14_545 .
C76 Ag13 Ag14 160.5(7) 14_545 .
O11A Ag13 Ag12 71.0(16) . .
O11A Ag13 Ag14 77.2(13) . .
O11A Ag13 C76 108.0(15) . 14_545
O11A Ag13 S4 96.8(16) . .
O11A Ag13 S5 103.1(15) . .
S4 Ag13 Ag12 52.16(17) . .
S4 Ag13 Ag14 111.4(2) . .
S4 Ag13 C76 86.9(7) . 14_545
S5 Ag13 Ag12 114.3(2) . .
S5 Ag13 Ag14 53.37(19) . .
S5 Ag13 C76 107.4(7) . 14_545
S5 Ag13 S4 150.1(3) . .
Ag2 Ag14 Ag12 137.94(12) . .
Ag2 Ag14 Ag13 102.02(11) . .
Ag13 Ag14 Ag12 60.44(8) . .
O12 Ag14 Ag2 132.5(8) . .
O12 Ag14 Ag12 85.2(8) . .
O12 Ag14 Ag13 81.1(8) . .
O12 Ag14 S5 95.1(9) . .
O12 Ag14 S6 110.8(9) . .
S5 Ag14 Ag2 55.06(16) . .
S5 Ag14 Ag12 113.52(18) . .
S5 Ag14 Ag13 54.13(17) . .
S6 Ag14 Ag2 112.13(19) . .
S6 Ag14 Ag12 53.32(16) . .
S6 Ag14 Ag13 110.36(18) . .
S6 Ag14 S5 148.1(3) . .
C62 C61 C66 121(3) . .
C62 C61 S5 120(2) . .
C66 C61 S5 118(2) . .
C61 C62 C63 118(3) . .
C64 C63 C62 121(3) . .
C63 C64 C65 119(3) . .
C63 C64 C67 119(3) . .
C65 C64 C67 121(3) . .
C66 C65 C64 122(3) . .
C65 C66 C61 118(3) . .
C64 C67 C68 120(3) . .
C64 C67 C69 121(2) . .
C64 C67 C70 113(2) . .
C68 C67 C69 99.5(8) . .
C68 C67 C70 99.6(8) . .
C70 C67 C69 99.4(8) . .
C72 C71 S1 116(2) . .
C76 C71 C72 124(3) . .
C76 C71 S1 120(3) . .
C71 C72 C73 116(3) . .
C74 C73 C72 120(3) . .
C73 C74 C75 118(3) . .
C73 C74 C77 119(3) . .
C75 C74 C77 122(3) . .
C76 C75 C74 124(3) . .
C71 C76 Ag13 107.9(19) . 14_545
C75 C76 Ag13 95(2) . 14_545
C75 C76 C71 117(3) . .
C74 C77 C79 110(3) . .
C74 C77 C80 98(3) . .
C78 C77 C74 108(3) . .
C78 C77 C79 109(4) . .
C78 C77 C80 122(4) . .
C79 C77 C80 109(4) . .
C82 C81 C86 120(3) . .
C82 C81 S4 121(2) . .
C86 C81 S4 119(2) . .
C83 C82 C81 122(3) . .
C82 C83 C84 119(3) . .
C83 C84 C87 124(3) . .
C85 C84 C83 117(3) . .
C85 C84 C87 117(3) . .
C84 C85 C86 125(3) . .
C85 C86 C81 116(3) . .
C84 C87 C88 109(3) . .
C89 C87 C84 110(3) . .
C89 C87 C88 108(4) . .
C90 C87 C84 117(4) . .
C90 C87 C88 104(4) . .
C90 C87 C89 109(4) . .
C92 C91 S3 118(3) . .
C96 C91 C92 118(3) . .
C96 C91 S3 124(3) . .
C91 C92 C93 115(3) . .
C94 C93 C92 120(3) . .
C93 C94 C95 127(2) . .
C93 C94 C97 126(2) . .
C95 C94 C97 106(2) . .
C96 C95 C94 116(3) . .
C91 C96 C95 124(3) . .
C94 C97 C98 112(3) . .
C94 C97 C99 138(3) . .
C94 C97 C100 101.0(8) . .
C99 C97 C98 99.3(8) . .
C100 C97 C98 99.7(8) . .
C100 C97 C99 100.4(8) . .
C102 C101 S2 118(3) . .
C106 C101 C102 119(3) . .
C106 C101 S2 123(2) . .
C103 C102 C101 117(3) . .
C104 C103 C102 119(3) . .
C103 C104 C105 125(3) . .
C103 C104 C107 120(3) . .
C105 C104 C107 115(3) . .
C104 C105 C106 118(4) . .
C105 C106 C101 122(3) . .
C108 C107 C104 107(3) . .
C108 C107 C109 105(3) . .
C109 C107 C104 107(3) . .
C110 C107 C104 116(3) . .
C110 C107 C108 111(3) . .
C110 C107 C109 111(4) . .
C112 C111 C116 116(4) . .
C112 C111 S6 126(3) . .
C116 C111 S6 118(3) . .
C111 C112 C113 131(4) . .
C112 C113 C114 112(4) . .
C113 C114 C117 116(4) . .
C115 C114 C113 120(4) . .
C115 C114 C117 124(4) . .
C114 C115 C116 122(4) . .
C111 C116 C115 119(4) . .
C118 C117 C114 113(4) . .
C119 C117 C114 109(3) . .
C119 C117 C118 107(4) . .
C119 C117 C120 114(4) . .
C120 C117 C114 111(3) . .
C120 C117 C118 102(4) . .
O11 C129 C130 117(4) . .
O11 C129 O12 113(5) . .
O11A C129 C130 121(4) . .
O11A C129 O11 75(5) . .
O11A C129 O12 114(4) . .
O12 C129 C130 112(3) . .
F1 C130 C129 113(4) . .
F1 C130 F2 114(5) . .
F1 C130 F3 121(4) . .
F2 C130 C129 100(3) . .
F3 C130 C129 104(4) . .
F3 C130 F2 104(4) . .
O13 C131 C132 121(2) . .
O13 C131 O14 123(3) . .
O13 C131 O14A 124(2) . .
O14 C131 C132 111(3) . .
O14 C131 O14A 51(3) . .
O14A C131 C132 108(3) . .
F10 C132 C131 101.2(19) . .
F11 C132 C131 105(2) . .
F11 C132 F10 106(2) . .
F12 C132 C131 112(2) . .
F12 C132 F10 113(2) . .
F12 C132 F11 119(2) . .
O7 C133 C134 114(3) . .
O7 C133 O8 122(3) . .
O8 C133 C134 120(3) . .
F4 C134 C133 103(4) . .
F4 C134 F5 108(3) . .
F5 C134 C133 103(3) . .
F6 C134 C133 117(3) . .
F6 C134 F4 113(3) . .
F6 C134 F5 112(4) . .
F7 C135 C136 109.6(10) . .
F7 C135 F8 115.5(10) . .
F7 C135 F9 115.4(10) . .
F8 C135 C136 103.4(9) . .
F8 C135 F9 108.4(11) . .
F9 C135 C136 103.2(9) . .
O9 C136 C135 93(3) . .
O9 C136 O10 151(4) . .
O10 C136 C135 115(3) . .
C142 C142 C144 116(2) 11 .
C142 C142 N3 60.7(9) 11 .
N3 C142 C144 55.6(19) . .
O16 C142 C142 52.7(13) . 11
O16 C142 C144 169(3) . .
O16 C142 N3 113(2) . .
C144 C143 N3 75(2) . .
C143 C144 C142 130.4(13) . .
C143 C144 N3 75(2) . .
N3 C144 C142 56(2) . .
O29 C151 C152 123(2) . .
O30 C151 C152 112(6) . .
O30 C151 O29 122.5(15) . .
C151 C152 F28 110.3(11) . .
C151 C152 F29 110.1(11) . .
C151 C152 F30 110.6(11) . .
F28 C152 F29 108.6(11) . .
F30 C152 F28 108.6(11) . .
F30 C152 F29 108.5(11) . .
O1A Cr1 O2A 104.8(8) . .
O1A Cr1 O1 55.7(6) . .
O2 Cr1 O1A 131.2(8) . .
O2 Cr1 O3 106(2) . .
O2 Cr1 O4 111.4(8) . .
O2 Cr1 O2A 46.0(12) . .
O2 Cr1 O3A 62.5(11) . .
O2 Cr1 O1 95.3(11) . .
O3 Cr1 O1A 64(3) . .
O3 Cr1 O4 119.8(10) . .
O3 Cr1 O2A 134.2(6) . .
O3 Cr1 O3A 49(3) . .
O3 Cr1 O1 114(2) . .
O4 Cr1 O1A 114.5(8) . .
O4 Cr1 O2A 105.5(8) . .
O4 Cr1 O1 107.7(7) . .
O2A Cr1 O1 52.5(4) . .
O3A Cr1 O1A 109.4(9) . .
O3A Cr1 O4 115.3(8) . .
O3A Cr1 O2A 106.4(9) . .
O3A Cr1 O1 136.3(6) . .
C152 F28 F29 103(7) . 8_545
C152 F29 F28 111(6) . 8_545
C142 N3 C142 58.6(19) . 11
C142 N3 C144 127(4) . 11
C142 N3 C144 127(4) 11 .
C142 N3 C144 69(4) . .
C142 N3 C144 69(4) 11 11
C143 N3 C142 98.8(7) 11 11
C143 N3 C142 98.8(7) . .
C143 N3 C142 157.4(18) 11 .
C143 N3 C142 157.4(18) . 11
C143 N3 C143 104(2) . 11
C143 N3 C144 134(4) 11 .
C143 N3 C144 30(4) . .
C143 N3 C144 30(4) 11 11
C143 N3 C144 134(4) . 11
C144 N3 C144 164(8) . 11
Ag2 O1A Ag3 94.7(9) . .
Cr1 O1A Ag2 118.7(9) . .
Cr1 O1A Ag3 120.6(5) . .
Cr1 O1A O3 54.2(12) . .
O3 O1A Ag2 109.1(8) . .
O3 O1A Ag3 155.0(5) . .
O1 O1A Ag2 77.2(4) . .
O1 O1A Ag3 77.6(12) . .
O1 O1A Cr1 65.6(10) . .
O1 O1A O3 114.3(19) . .
Cr1 O2 Ag11 134.6(9) . .
Cr1 O2 O3A 62.8(10) . .
O2A O2 Ag11 82.1(11) . .
O2A O2 Cr1 78.0(17) . .
O2A O2 O3A 136(2) . .
O3A O2 Ag11 139.2(17) . .
Cr1 O3 O1A 62(2) . .
O3A O3 Cr1 69.8(13) . .
O3A O3 O1A 127(2) . .
Cr1 O4 Ag5 131.2(9) . .
C133 O7 Ag7 131(3) . .
C133 O8 Ag4 117(3) . .
C136 O9 Ag7 121(3) . .
C136 O10 Ag9 103(2) . .
C129 O11 Ag12 140(4) . .
C129 O11 O11A 53(2) . .
O11A O11 Ag12 107(4) . .
C129 O11A Ag13 130(5) . .
C129 O11A O11 53(2) . .
O11 O11A Ag13 108(4) . .
C129 O12 Ag14 120(2) . .
C131 O13 Ag10 122.8(14) . .
C131 O14 Ag9 130(3) . .
O14A O14 Ag9 110(4) . .
O14A O14 C131 71(4) . .
O14 O14A C131 58(3) . .
C142 O16 C142 75(3) 11 .
C151 O29 Ag6 102(4) . .
Ag8 S1 Ag3 105.3(3) . 8_545
Ag8 S1 Ag10 74.7(2) . .
Ag8 S1 Ag11 128.1(3) . .
Ag10 S1 Ag3 152.9(3) . 8_545
Ag10 S1 Ag11 70.9(2) . .
Ag11 S1 Ag3 89.7(3) . 8_545
C71 S1 Ag3 109.4(10) . 8_545
C71 S1 Ag8 107.2(11) . .
C71 S1 Ag10 96.0(9) . .
C71 S1 Ag11 114.0(11) . .
Ag4 S2 Ag3 99.1(3) . .
Ag5 S2 Ag3 86.6(2) . .
Ag5 S2 Ag4 132.6(3) . .
Ag6 S2 Ag3 143.9(3) . .
Ag6 S2 Ag4 74.1(2) . .
Ag6 S2 Ag5 74.2(2) . .
C101 S2 Ag3 111.5(10) . .
C101 S2 Ag4 108.0(10) . .
C101 S2 Ag5 113.4(11) . .
C101 S2 Ag6 104.2(11) . .
Ag6 S3 Ag7 74.9(2) . .
Ag6 S3 Ag9 138.7(4) . .
Ag7 S3 Ag9 77.6(3) . .
Ag8 S3 Ag6 103.1(3) . .
Ag8 S3 Ag7 130.2(4) . .
Ag8 S3 Ag9 72.8(2) . .
C91 S3 Ag6 110.7(11) . .
C91 S3 Ag7 105.0(12) . .
C91 S3 Ag8 121.0(12) . .
C91 S3 Ag9 105.8(12) . .
Ag9 S4 Ag10 74.6(2) . .
Ag9 S4 Ag12 75.6(2) . .
Ag9 S4 Ag13 132.3(3) . .
Ag10 S4 Ag12 135.1(3) . .
Ag10 S4 Ag13 103.8(3) . .
Ag12 S4 Ag13 73.7(2) . .
C81 S4 Ag9 107.8(13) . .
C81 S4 Ag10 109.8(11) . .
C81 S4 Ag12 110.8(11) . .
C81 S4 Ag13 116.8(12) . .
Ag2 S5 Ag3 86.0(2) . 11
Ag13 S5 Ag2 130.4(4) . .
Ag13 S5 Ag3 108.1(3) . 11
Ag14 S5 Ag2 71.8(2) . .
Ag14 S5 Ag3 147.9(3) . 11
Ag14 S5 Ag13 72.5(2) . .
C61 S5 Ag2 112.3(9) . .
C61 S5 Ag3 108.1(10) . 11
C61 S5 Ag13 107.8(9) . .
C61 S5 Ag14 101.7(10) . .
Ag7 S6 Ag4 73.0(2) . .
Ag7 S6 Ag12 75.9(2) . .
Ag12 S6 Ag4 134.3(3) . .
Ag14 S6 Ag4 106.2(3) . .
Ag14 S6 Ag7 137.3(3) . .
Ag14 S6 Ag12 76.0(2) . .
C111 S6 Ag4 114.9(11) . .
C111 S6 Ag7 110.8(14) . .
C111 S6 Ag12 107.0(10) . .
C111 S6 Ag14 107.9(14) . .
O21A Ag15 O21A 66.5(8) 11 .
O21A Ag15 O21A 154.2(6) 14 .
O21A Ag15 O21A 119.9(10) 8 .
O21A Ag15 O21A 66.5(8) 14 8
O21A Ag15 O21A 119.9(10) 14 11
O21A Ag15 O21A 154.2(6) 8 11
O22A Ag15 O21A 37.6(3) 8 8
O22A Ag15 O21A 37.6(3) . .
O22A Ag15 O21A 128.4(6) 11 8
O22A Ag15 O21A 37.6(3) 14 14
O22A Ag15 O21A 128.4(6) 14 .
O22A Ag15 O21A 104.1(7) . 11
O22A Ag15 O21A 85.8(8) . 8
O22A Ag15 O21A 37.6(3) 11 11
O22A Ag15 O21A 104.1(7) 11 .
O22A Ag15 O21A 128.4(6) . 14
O22A Ag15 O21A 85.8(8) 8 .
O22A Ag15 O21A 128.4(6) 8 11
O22A Ag15 O21A 85.8(8) 11 14
O22A Ag15 O21A 104.1(7) 8 14
O22A Ag15 O21A 85.8(8) 14 11
O22A Ag15 O21A 104.1(7) 14 8
O22A Ag15 O22A 135.1(11) . 14
O22A Ag15 O22A 141.8(8) 14 8
O22A Ag15 O22A 141.8(8) . 11
O22A Ag15 O22A 60.4(8) 11 14
O22A Ag15 O22A 60.4(8) . 8
O22A Ag15 O22A 135.1(11) 11 8
S8 Ag16 S7 112.8(2) . .
S8 Ag16 S9 103.5(2) . .
S9 Ag16 S7 104.3(2) . .
O21A Ag16 S7 122.6(4) 11 .
O21A Ag16 S8 66.9(3) 11 .
O21A Ag16 S9 132.5(5) 11 .
Ag18 Ag17 Ag18 104.84(12) . 14
O19 Ag17 Ag18 137.2(4) . 14
O19 Ag17 Ag18 137.2(4) 14 .
O19 Ag17 Ag18 79.6(4) . .
O19 Ag17 Ag18 79.6(4) 14 14
O19 Ag17 O19 126.1(8) . 14
O19 Ag17 S9 86.2(4) 14 .
O19 Ag17 S9 86.2(4) . 14
O19 Ag17 S9 96.4(4) . .
O19 Ag17 S9 96.5(4) 14 14
S9 Ag17 Ag18 54.54(17) 14 14
S9 Ag17 Ag18 121.14(17) 14 .
S9 Ag17 Ag18 54.54(17) . .
S9 Ag17 Ag18 121.14(17) . 14
S9 Ag17 S9 174.1(3) 14 .
Ag17 Ag18 Ag19 96.04(9) . .
Ag17 Ag18 Ag20 133.31(9) . .
Ag19 Ag18 Ag20 59.81(8) . .
O27 Ag18 Ag17 135.6(7) . .
O27 Ag18 Ag19 87.4(6) . .
O27 Ag18 Ag20 86.1(6) . .
O27 Ag18 S9 97.8(6) . .
O27 Ag18 S11 110.8(6) . .
S9 Ag18 Ag17 54.51(17) . .
S9 Ag18 Ag19 51.12(17) . .
S9 Ag18 Ag20 110.40(18) . .
S11 Ag18 Ag17 109.91(16) . .
S11 Ag18 Ag19 108.40(17) . .
S11 Ag18 Ag20 53.84(16) . .
S11 Ag18 S9 144.6(2) . .
Ag20 Ag19 Ag18 60.20(8) . .
S9 Ag19 Ag18 53.95(18) . .
S9 Ag19 Ag20 113.6(2) . .
S9 Ag19 S10 157.5(3) . .
S10 Ag19 Ag18 114.34(19) . .
S10 Ag19 Ag20 55.58(17) . .
Ag18 Ag20 Ag21 131.55(9) . .
Ag18 Ag20 Ag22 98.60(9) . .
Ag19 Ag20 Ag18 59.99(8) . .
Ag19 Ag20 Ag21 95.31(10) . .
Ag19 Ag20 Ag22 126.00(11) . .
Ag22 Ag20 Ag21 60.91(8) . .
O26 Ag20 Ag18 143.5(14) . .
O26 Ag20 Ag19 132.0(17) . .
O26 Ag20 Ag21 84.6(14) . .
O26 Ag20 Ag22 95.8(17) . .
O26 Ag20 O28 79.5(18) . .
O26 Ag20 S10 96.2(15) . .
O26 Ag20 S11 118.2(16) . .
O28 Ag20 Ag18 72.2(9) . .
O28 Ag20 Ag19 72.9(11) . .
O28 Ag20 Ag21 144.1(11) . .
O28 Ag20 Ag22 152.3(11) . .
O28 Ag20 S10 97.8(11) . .
O28 Ag20 S11 106.3(11) . .
S10 Ag20 Ag18 109.93(19) . .
S10 Ag20 Ag19 51.25(19) . .
S10 Ag20 Ag21 52.00(19) . .
S10 Ag20 Ag22 109.85(19) . .
S11 Ag20 Ag18 52.14(19) . .
S11 Ag20 Ag19 107.03(19) . .
S11 Ag20 Ag21 109.58(19) . .
S11 Ag20 Ag22 51.80(19) . .
S11 Ag20 S10 140.6(2) . .
Ag20 Ag21 Ag22 58.85(8) . .
Ag20 Ag21 Ag24 100.66(10) . .
Ag23 Ag21 Ag20 123.29(11) . .
Ag23 Ag21 Ag22 94.71(10) . .
Ag23 Ag21 Ag24 59.71(8) . .
Ag24 Ag21 Ag22 133.04(10) . .
O24A Ag21 Ag20 147.6(13) . .
O24A Ag21 Ag22 145.6(12) . .
O24A Ag21 Ag23 82.7(13) . .
O24A Ag21 Ag24 74.6(12) . .
O24A Ag21 S10 104.0(12) . .
O24A Ag21 S12 102.5(12) . .
S10 Ag21 Ag20 53.98(15) . .
S10 Ag21 Ag22 109.76(17) . .
S10 Ag21 Ag23 104.93(17) . .
S10 Ag21 Ag24 51.81(15) . .
S12 Ag21 Ag20 108.75(19) . .
S12 Ag21 Ag22 52.33(17) . .
S12 Ag21 Ag23 52.75(17) . .
S12 Ag21 Ag24 112.01(18) . .
S12 Ag21 S10 142.2(3) . .
Ag20 Ag22 Ag21 60.24(8) . .
Ag20 Ag22 Ag27 132.26(10) . .
Ag20 Ag22 Ag28 103.07(10) . .
Ag21 Ag22 Ag27 97.34(8) . .
Ag21 Ag22 Ag28 130.10(9) . .
Ag28 Ag22 Ag27 57.49(7) . .
O18 Ag22 Ag20 151.0(9) . .
O18 Ag22 Ag21 138.6(10) . .
O18 Ag22 Ag27 73.9(9) . .
O18 Ag22 Ag28 79.7(10) . .
O18 Ag22 S11 110.2(10) . .
O18 Ag22 S12 96.9(10) . .
S11 Ag22 Ag20 53.60(17) . .
S11 Ag22 Ag21 110.62(19) . .
S11 Ag22 Ag27 111.26(17) . .
S11 Ag22 Ag28 56.44(16) . .
S11 Ag22 S12 142.3(2) . .
S12 Ag22 Ag20 109.7(2) . .
S12 Ag22 Ag21 51.89(19) . .
S12 Ag22 Ag27 51.15(18) . .
S12 Ag22 Ag28 106.01(19) . .
Ag21 Ag23 Ag24 61.80(8) . .
O20 Ag23 Ag21 76.6(3) . .
O20 Ag23 Ag24 89.0(3) . .
S8 Ag23 Ag21 115.45(19) 11 .
S8 Ag23 Ag24 54.16(16) 11 .
S8 Ag23 O20 94.4(3) 11 .
S8 Ag23 S12 162.7(3) 11 .
S12 Ag23 Ag21 53.95(19) . .
S12 Ag23 Ag24 115.3(2) . .
S12 Ag23 O20 70.6(3) . .
Ag23 Ag24 Ag21 58.49(7) . .
Ag25 Ag24 Ag21 131.55(9) . .
Ag25 Ag24 Ag23 95.86(9) . .
O23 Ag24 Ag21 85.9(6) . .
O23 Ag24 Ag23 88.6(6) . .
O23 Ag24 Ag25 137.8(6) . .
O23 Ag24 S8 98.9(7) . 11
O23 Ag24 S10 112.1(7) . .
S8 Ag24 Ag21 109.44(18) 11 .
S8 Ag24 Ag23 51.41(17) 11 .
S8 Ag24 Ag25 55.26(16) 11 .
S10 Ag24 Ag21 52.53(19) . .
S10 Ag24 Ag23 104.47(18) . .
S10 Ag24 Ag25 107.23(19) . .
S10 Ag24 S8 140.8(2) . 11
Ag24 Ag25 Ag24 101.70(12) . 11
O21 Ag25 Ag24 149.9(3) 11 .
O21 Ag25 Ag24 76.8(3) 11 11
O21 Ag25 Ag24 149.9(3) . 11
O21 Ag25 Ag24 76.8(3) . .
O21 Ag25 O21 119.3(5) . 11
O21 Ag25 S8 86.2(4) . 11
O21 Ag25 S8 86.2(4) 11 .
O21 Ag25 S8 98.6(4) 11 11
O21 Ag25 S8 98.5(4) . .
S8 Ag25 Ag24 118.08(17) . .
S8 Ag25 Ag24 55.04(14) . 11
S8 Ag25 Ag24 55.04(14) 11 .
S8 Ag25 Ag24 118.08(17) 11 11
S8 Ag25 S8 170.7(3) 11 .
O21A Ag25 Ag24 163.5(4) . 11
O21A Ag25 Ag24 163.5(4) 11 .
O21A Ag25 Ag24 94.6(4) . .
O21A Ag25 Ag24 94.6(4) 11 11
O21A Ag25 O21 88.1(4) 11 .
O21A Ag25 O21 37.0(2) 11 11
O21A Ag25 O21 88.1(4) . 11
O21A Ag25 O21 37.0(2) . .
O21A Ag25 S8 118.1(5) . .
O21A Ag25 S8 70.2(5) 11 .
O21A Ag25 S8 70.2(5) . 11
O21A Ag25 S8 118.1(5) 11 11
O21A Ag25 O21A 69.1(8) . 11
Ag27 Ag26 Ag27 122.66(14) . 8
O22 Ag26 Ag27 144.9(3) 8 .
O22 Ag26 Ag27 75.7(4) . .
O22 Ag26 Ag27 75.7(4) 8 8
O22 Ag26 Ag27 144.9(3) . 8
O22 Ag26 O22 107.0(8) 8 .
O22 Ag26 S7 91.0(3) . 14
O22 Ag26 S7 94.1(3) . 11
O22 Ag26 S7 94.1(3) 8 14
O22 Ag26 S7 91.0(3) 8 11
S7 Ag26 Ag27 123.99(18) 14 8
S7 Ag26 Ag27 123.99(19) 11 .
S7 Ag26 Ag27 50.87(18) 11 8
S7 Ag26 Ag27 50.87(18) 14 .
S7 Ag26 S7 171.4(4) 14 11
Ag22 Ag27 Ag26 135.51(11) . .
Ag28 Ag27 Ag22 60.80(7) . .
Ag28 Ag27 Ag26 99.49(9) . .
O5 Ag27 Ag22 110.9(11) . .
O5 Ag27 Ag26 113.1(10) . .
O5 Ag27 Ag28 107.0(9) . .
O5 Ag27 O6 44.5(10) . .
O5 Ag27 S7 101.5(7) . 14
O5 Ag27 S12 112.4(7) . .
O6 Ag27 Ag22 146.1(8) . .
O6 Ag27 Ag26 75.7(10) . .
O6 Ag27 Ag28 138.7(7) . .
S7 Ag27 Ag22 113.95(18) 14 .
S7 Ag27 Ag26 50.43(14) 14 .
S7 Ag27 Ag28 55.18(15) 14 .
S7 Ag27 O6 96.2(7) 14 .
S12 Ag27 Ag22 52.00(17) . .
S12 Ag27 Ag26 113.85(18) . .
S12 Ag27 Ag28 109.97(19) . .
S12 Ag27 O6 109.3(6) . .
S12 Ag27 S7 146.0(3) . 14
Ag27 Ag28 Ag22 61.71(7) . .
C26 Ag28 Ag22 134.9(6) 14 .
C26 Ag28 Ag27 163.4(6) 14 .
C26 Ag28 S11 86.8(6) 14 .
O17 Ag28 Ag22 80.0(8) . .
O17 Ag28 Ag27 82.7(8) . .
O17 Ag28 C26 99.2(11) . 14
O17 Ag28 S7 104.7(7) . 14
O17 Ag28 S11 100.6(7) . .
S7 Ag28 Ag22 112.63(18) 14 .
S7 Ag28 Ag27 52.90(18) 14 .
S7 Ag28 C26 111.1(6) 14 14
S7 Ag28 S11 145.7(2) 14 .
S11 Ag28 Ag22 49.96(16) . .
S11 Ag28 Ag27 109.15(17) . .
C3 C2 C1 120.0 . .
C2 C3 C4 120.0 . .
C3 C4 C5 120.0 . .
C3 C4 C7 118(2) . .
C5 C4 C7 122(2) . .
C6 C5 C4 120.0 . .
C5 C6 C1 120.0 . .
C2 C1 S11 121.4(13) . .
C6 C1 C2 120.0 . .
C6 C1 S11 118.2(12) . .
C8 C7 C4 115(3) . .
C9 C7 C4 110(3) . .
C9 C7 C8 104(3) . .
C10 C7 C4 114(3) . .
C10 C7 C8 105(3) . .
C10 C7 C9 108(3) . .
C12 C11 S12 121(3) . .
C16 C11 C12 119(4) . .
C16 C11 S12 120(3) . .
C11 C12 C13 120(4) . .
C14 C13 C12 122(4) . .
C13 C14 C15 121(4) . .
C13 C14 C17 121(3) . .
C15 C14 C17 118(3) . .
C14 C15 C16 116(3) . .
C11 C16 C15 122(3) . .
C14 C17 C19 107(3) . .
C18 C17 C14 107(3) . .
C18 C17 C19 113(3) . .
C20 C17 C14 114(3) . .
C20 C17 C18 113(4) . .
C20 C17 C19 102(4) . .
C22 C21 S9 118(2) . .
C26 C21 C22 120(3) . .
C26 C21 S9 123(2) . .
C23 C22 C21 115(3) . .
C24 C23 C22 125(3) . .
C23 C24 C25 117(3) . .
C23 C24 C27 119(3) . .
C25 C24 C27 124(3) . .
C26 C25 C24 119(3) . .
C21 C26 Ag28 101.9(18) . 14
C25 C26 Ag28 91(2) . 14
C25 C26 C21 124(3) . .
C28 C27 C24 102(3) . .
C29 C27 C24 110(3) . .
C29 C27 C28 108(3) . .
C30 C27 C24 112(3) . .
C30 C27 C28 112(3) . .
C30 C27 C29 112(3) . .
C32 C31 C36 119(3) . .
C32 C31 S8 122(3) . .
C36 C31 S8 119(2) . .
C31 C32 C33 120(3) . .
C34 C33 C32 124(3) . .
C33 C34 C35 118(3) . .
C33 C34 C37 127(3) . .
C35 C34 C37 115(3) . .
C34 C35 C36 117(3) . .
C31 C36 C35 122(3) . .
C38 C37 C34 109(3) . .
C38 C37 C39 103(4) . .
C39 C37 C34 113(3) . .
C40 C37 C34 111(3) . .
C40 C37 C38 116(4) . .
C40 C37 C39 106(4) . .
C42 C41 C46 117(3) . .
C42 C41 S10 124(3) . .
C46 C41 S10 119(2) . .
C41 C42 C43 121(3) . .
C42 C43 C44 123(3) . .
C43 C44 C47 123(3) . .
C45 C44 C43 116(3) . .
C45 C44 C47 121(3) . .
C44 C45 C46 122(3) . .
C41 C46 C45 121(3) . .
C44 C47 C48 107(3) . .
C44 C47 C49 111(3) . .
C49 C47 C48 105(4) . .
C50 C47 C44 110(4) . .
C50 C47 C48 111(4) . .
C50 C47 C49 112(4) . .
C52 C51 C56 121(3) . .
C52 C51 S7 119(2) . .
C56 C51 S7 119(2) . .
C51 C52 C53 121(3) . .
C54 C53 C52 117(3) . .
C53 C54 C55 121(3) . .
C53 C54 C57 117(2) . .
C55 C54 C57 123(2) . .
C56 C55 C54 120(3) . .
C55 C56 C51 120(3) . .
C58 C57 C54 111(3) . .
C58 C57 C59 103(3) . .
C58 C57 C60 111(3) . .
C59 C57 C54 111(2) . .
C59 C57 C60 111(3) . .
C60 C57 C54 110(3) . .
O17 C121 C122 113(3) . .
O17 C121 O18 134(5) . .
O18 C121 C122 100(3) . .
F16 C122 C121 118(3) . .
F16 C122 F17 104(3) . .
F16 C122 F18 111(3) . .
F17 C122 C121 113(3) . .
F17 C122 F18 96(3) . .
F18 C122 C121 113(3) . .
O23 C123 C124 122.4(18) . .
O23 C123 O24 113(3) . .
O23 C123 O24A 116(3) . .
O24 C123 C124 108(2) . .
O24A C123 C124 113(2) . .
O24A C123 O24 74(3) . .
F19 C124 C123 107.0(8) . .
F19 C124 F20 112.0(9) . .
F19 C124 F21 111.7(9) . .
F20 C124 C123 106.9(8) . .
F20 C124 F21 111.9(9) . .
F21 C124 C123 106.9(8) . .
F13 C125 C126 106.3(8) . .
F13 C125 F15 112.3(9) . .
F14 C125 C126 106.3(8) . .
F14 C125 F13 112.6(9) . .
F14 C125 F15 112.3(9) . .
F15 C125 C126 106.4(8) . .
O25 C126 C125 99(4) . .
O25 C126 O26 140(6) . .
O26 C126 C125 118(5) . .
O27 C127 C128 113(3) . .
O27 C127 O28 116(4) . .
O27 C127 O28A 131(3) . .
O28 C127 C128 119(3) . .
O28 C127 O28A 73(3) . .
O28A C127 C128 100(3) . .
F25 C128 C127 102(3) . .
F25A C128 C127 114(4) . .
F25A C128 F25 38(3) . .
F25A C128 F26A 112(4) . .
F25A C128 F27A 109(4) . .
F26 C128 C127 110(4) . .
F26 C128 F25 99(4) . .
F26 C128 F25A 61(3) . .
F26 C128 F26A 60(3) . .
F26 C128 F27A 145(4) . .
F26A C128 C127 117(4) . .
F26A C128 F25 140(3) . .
F26A C128 F27A 100(4) . .
F27 C128 C127 127(4) . .
F27 C128 F25 101(4) . .
F27 C128 F25A 113(4) . .
F27 C128 F26 112(4) . .
F27 C128 F26A 64(4) . .
F27 C128 F27A 37(3) . .
F27A C128 C127 104(3) . .
F27A C128 F25 78(4) . .
O5 C137 C138 127(4) . .
O6 C137 C138 136(4) . .
O6 C137 O5 97(4) . .
F22 C138 C137 103.2(9) . .
F23 C138 C137 102.9(9) . .
F23 C138 F22 108.2(10) . .
F24 C138 C137 96(4) . .
F24 C138 F22 134(4) . .
F24 C138 F23 108(4) . .
O19 Cr2 O20 103.6(7) . .
O19 Cr2 O22 124.2(9) . .
O19 Cr2 O20A 99.8(7) . .
O19 Cr2 O21A 139.4(9) . .
O19 Cr2 O22A 90.6(10) . .
O20 Cr2 O22 60.3(6) . .
O20 Cr2 O20A 58.6(4) . .
O20 Cr2 O21A 113.7(9) . .
O20 Cr2 O22A 115.1(9) . .
O21 Cr2 O19 122.4(9) . .
O21 Cr2 O20 107.0(5) . .
O21 Cr2 O22 113.3(8) . .
O21 Cr2 O20A 60.1(4) . .
O21 Cr2 O21A 61.6(5) . .
O21 Cr2 O22A 117.3(7) . .
O22 Cr2 O20A 110.4(5) . .
O21A Cr2 O22 66.8(11) . .
O21A Cr2 O20A 112.7(6) . .
O22A Cr2 O22 59.7(6) . .
O22A Cr2 O20A 168.8(8) . .
O22A Cr2 O21A 59.8(5) . .
C138 F22 C138 166(3) 8 .
F25A F25 C128 59(4) . .
C128 F25A F26 58(3) . .
F25 F25A C128 83(5) . .
F25 F25A F26 141(6) . .
C128 F26 F25A 61(3) . .
C128 F26 F26A 62(4) . .
F26A F26 F25A 112(5) . .
C128 F26A F27 55(3) . .
F26 F26A C128 58(4) . .
F26 F26A F27 104(5) . .
C128 F27 F26A 62(4) . .
F27A F27 C128 81(6) . .
F27A F27 F26A 140(7) . .
F27 F27A C128 62(5) . .
C137 O5 Ag27 112(4) . .
C137 O6 Ag27 106(3) . .
C121 O17 Ag28 115(2) . .
C121 O18 Ag22 121(3) . .
Cr2 O19 Ag17 123.1(10) . .
Cr2 O20 Ag23 127.0(7) . .
Cr2 O20 O22 60.7(9) . .
Cr2 O20 O20A 63.9(4) . .
O22 O20 Ag23 81.4(6) . .
O20A O20 Ag23 108.8(5) . .
O20A O20 O22 115.1(11) . .
Cr2 O21 Ag25 131.8(8) . .
Cr2 O21 O20A 65.4(5) . .
Cr2 O21 O21A 62.1(5) . .
O20A O21 Ag25 133.9(5) . .
O21A O21 Ag25 71.4(7) . .
O21A O21 O20A 117.5(9) . .
Cr2 O22 Ag26 126.6(6) . .
Cr2 O22 O21A 56.5(8) . .
O20 O22 Ag26 114.8(11) . .
O20 O22 Cr2 59.0(6) . .
O20 O22 O21A 104.5(12) . .
O21A O22 Ag26 133.2(7) . .
O22A O22 Ag26 84.1(8) . .
O22A O22 Cr2 59.9(6) . .
O22A O22 O20 114.1(9) . .
O22A O22 O21A 56.4(8) . .
C123 O23 Ag24 124.7(17) . .
C123 O24 O24A 52(3) . .
C123 O24A Ag21 131(3) . .
C123 O24A O24 54(3) . .
O24 O24A Ag21 103(3) . .
C126 O26 Ag20 114(5) . .
C127 O27 Ag18 119.6(19) . .
C127 O28 Ag20 134(3) . .
C127 O28 O28A 60(3) . .
O28A O28 Ag20 116(3) . .
C127 O28A O28 47.0(17) . .
Ag26 S7 Ag16 83.4(2) 14 .
Ag26 S7 Ag27 78.7(2) 14 14
Ag26 S7 Ag28 135.9(3) 14 14
Ag27 S7 Ag16 145.7(3) 14 .
Ag27 S7 Ag28 71.92(19) 14 14
Ag28 S7 Ag16 103.0(3) 14 .
C51 S7 Ag16 111.9(10) . .
C51 S7 Ag26 106.4(8) . 14
C51 S7 Ag27 101.2(10) . 14
C51 S7 Ag28 111.0(8) . 14
Ag23 S8 Ag16 101.2(3) 11 .
Ag23 S8 Ag24 74.43(18) 11 11
Ag23 S8 Ag25 123.4(2) 11 .
Ag24 S8 Ag16 149.4(3) 11 .
Ag24 S8 Ag25 69.70(18) 11 .
Ag25 S8 Ag16 89.4(2) . .
C31 S8 Ag16 111.2(9) . .
C31 S8 Ag23 107.0(11) . 11
C31 S8 Ag24 98.8(9) . 11
C31 S8 Ag25 120.4(12) . .
Ag17 S9 Ag16 91.0(2) . .
Ag17 S9 Ag18 71.0(2) . .
Ag18 S9 Ag16 153.9(3) . .
Ag19 S9 Ag16 103.2(2) . .
Ag19 S9 Ag17 126.3(3) . .
Ag19 S9 Ag18 74.9(2) . .
C21 S9 Ag16 107.3(9) . .
C21 S9 Ag17 117.0(10) . .
C21 S9 Ag18 97.9(9) . .
C21 S9 Ag19 107.7(10) . .
Ag19 S10 Ag20 73.2(2) . .
Ag19 S10 Ag21 129.5(3) . .
Ag19 S10 Ag24 105.5(3) . .
Ag21 S10 Ag20 74.0(2) . .
Ag24 S10 Ag20 137.4(3) . .
Ag24 S10 Ag21 75.7(2) . .
C41 S10 Ag19 115.7(13) . .
C41 S10 Ag20 109.7(10) . .
C41 S10 Ag21 111.0(14) . .
C41 S10 Ag24 108.8(10) . .
Ag18 S11 Ag20 74.0(2) . .
Ag18 S11 Ag28 108.3(2) . .
Ag20 S11 Ag28 133.6(3) . .
Ag22 S11 Ag18 135.8(3) . .
Ag22 S11 Ag20 74.6(2) . .
Ag22 S11 Ag28 73.6(2) . .
C1 S11 Ag18 109.3(8) . .
C1 S11 Ag20 108.3(9) . .
C1 S11 Ag22 109.6(9) . .
C1 S11 Ag28 113.8(9) . .
Ag21 S12 Ag22 75.8(2) . .
Ag23 S12 Ag21 73.3(2) . .
Ag23 S12 Ag22 126.6(3) . .
Ag23 S12 Ag27 98.6(3) . .
Ag27 S12 Ag21 137.5(3) . .
Ag27 S12 Ag22 76.9(2) . .
C11 S12 Ag21 105.5(12) . .
C11 S12 Ag22 110.2(13) . .
C11 S12 Ag23 119.5(12) . .
C11 S12 Ag27 114.2(12) . .
C139 C139 C140 123(4) 14_545 .
C139 C139 N4 63(3) 14_545 .
C139 C139 O15 61(3) 14_545 .
N4 C139 C140 63(3) . .
O15 C139 C140 163(5) . .
O15 C139 N4 124(5) . .
C141 C140 C139 108(5) . .
C141 C140 N4 64(4) . .
N4 C140 C139 46(3) . .
C140 C141 C141 121(4) . 14_545
C140 C141 N4 65(3) . .
N4 C141 C141 58(2) . 14_545
C139 N4 C139 54(5) 14_545 .
C139 N4 C140 123(4) 14_545 .
C139 N4 C140 123(4) . 14_545
C139 N4 C140 72(3) 14_545 14_545
C139 N4 C140 72(3) . .
C139 N4 C141 174(4) . 14_545
C139 N4 C141 174(4) 14_545 .
C139 N4 C141 121(3) . .
C139 N4 C141 121(3) 14_545 14_545
C140 N4 C140 166(4) 14_545 .
C141 N4 C140 51(3) 14_545 14_545
C141 N4 C140 51(3) . .
C141 N4 C140 115(3) 14_545 .
C141 N4 C140 115(3) . 14_545
C141 N4 C141 65(5) 14_545 .
C139 O15 C139 58(6) . 14_545
C148 C148 C149 111.3(17) 14 .
C148 C148 N2 60(2) 14 .
N2 C148 C149 51(2) . .
O32 C148 C148 58(2) . 14
O32 C148 C149 169(4) . .
O32 C148 N2 118(3) . .
C150 C149 C148 117.0(17) . .
C150 C149 N2 73.7(13) . .
N2 C149 C148 43.3(17) . .
C149 C150 C150 131.7(16) . 14
C149 C150 N2 73.2(15) . .
N2 C150 C150 58.5(12) . 14
C148 N2 C148 59(4) 14 .
C148 N2 C149 86(3) . .
C148 N2 C149 145(3) . 14
C148 N2 C149 145(3) 14 .
C148 N2 C149 86(3) 14 14
C148 N2 C150 119(2) 14 14
C148 N2 C150 119(2) . .
C148 N2 C150 178(3) . 14
C148 N2 C150 178(3) 14 .
C149 N2 C149 129(4) . 14
C149 N2 C150 33(2) 14 14
C149 N2 C150 96(3) 14 .
C149 N2 C150 96(3) . 14
C149 N2 C150 33(2) . .
C150 N2 C150 63(2) 14 .
C148 O32 C148 64(4) . 14
C145 C145 C147 123(4) 11 11
C145 C145 N1 65(3) 11 .
C145 C145 O31 64(3) 11 .
N1 C145 C147 60(3) . 11
O31 C145 C147 168(6) . 11
O31 C145 N1 129(5) . .
C147 C146 C146 109(6) 11 11
C147 C146 N1 62(4) 11 .
N1 C146 C146 54(3) . 11
C146 C147 C145 111(6) 11 11
C146 C147 N1 63(4) 11 .
N1 C147 C145 51(3) . 11
C145 N1 C145 51(6) 11 .
C145 N1 C146 167(5) 11 .
C145 N1 C146 167(5) . 11
C145 N1 C146 120(4) 11 11
C145 N1 C146 120(4) . .
C145 N1 C147 69(4) 11 .
C145 N1 C147 69(4) . 11
C145 N1 C147 119(4) 11 11
C145 N1 C147 119(4) . .
C146 N1 C146 71(6) 11 .
C147 N1 C146 54(4) 11 .
C147 N1 C146 117(5) . .
C147 N1 C146 117(5) 11 11
C147 N1 C146 54(4) . 11
C147 N1 C147 171(6) . 11
C145 O31 C145 52(6) . 11
Ag1 O2A Ag3 89.6(5) . 11
Ag1 O2A Ag11 111.2(3) . .
Ag11 O2A Ag3 93.2(5) . 11
Cr1 O2A Ag1 108.1(9) . .
Cr1 O2A Ag3 141.5(4) . 11
Cr1 O2A Ag11 110.5(9) . .
O2 O2A Ag1 157.4(5) . .
O2 O2A Ag3 112.9(9) . 11
O2 O2A Ag11 66.5(13) . .
O2 O2A Cr1 56.0(10) . .
O2 O2A O1 115.0(14) . .
O1 O2A Ag1 61.4(5) . .
O1 O2A Ag3 98.7(6) . 11
O1 O2A Ag11 165.7(4) . .
O1 O2A Cr1 63.8(8) . .
O2 O3A Cr1 54.7(11) . .
O3 O3A Cr1 61(2) . .
O3 O3A O2 109(3) . .
O20 O20A Cr2 57.5(4) . .
O20 O20A O21 101.6(7) . .
O21 O20A Cr2 54.5(5) . .
Ag15 O21A Ag16 84.6(3) . 11
Ag25 O21A Ag15 112.2(7) . .
Ag25 O21A Ag16 92.5(3) . 11
Cr2 O21A Ag15 105.0(6) . .
Cr2 O21A Ag16 129.0(12) . 11
Cr2 O21A Ag25 126.3(7) . .
Cr2 O21A O22 56.8(8) . .
O21 O21A Ag15 120.9(10) . .
O21 O21A Ag16 153.3(7) . 11
O21 O21A Ag25 71.6(7) . .
O21 O21A Cr2 56.3(5) . .
O21 O21A O22 101.4(10) . .
O21 O21A O22A 112.5(8) . .
O22 O21A Ag15 111.8(7) . .
O22 O21A Ag16 73.0(8) . 11
O22 O21A Ag25 131.8(7) . .
O22A O21A Ag15 58.7(7) . .
O22A O21A Ag16 86.5(11) . 11
O22A O21A Ag25 170.9(10) . .
O22A O21A Cr2 60.0(5) . .
O22A O21A O22 56.4(8) . .
Ag1 O1 Ag2 132.8(6) . .
Cr1 O1 Ag1 118.8(6) . .
Cr1 O1 Ag2 106.3(5) . .
O1A O1 Ag1 152.2(9) . .
O1A O1 Ag2 65.3(4) . .
O1A O1 Cr1 58.6(11) . .
O2A O1 Ag1 77.2(7) . .
O2A O1 Ag2 114.2(6) . .
O2A O1 Cr1 63.7(7) . .
O2A O1 O1A 117.8(15) . .
Cr2 O22A Ag15 123.3(11) . .
O22 O22A Ag15 143.5(14) . .
O22 O22A Cr2 60.4(9) . .
O22 O22A O21A 67.2(14) . .
O21A O22A Ag15 83.6(9) . .
O21A O22A Cr2 60.2(5) . .

loop_
_geom_bond_atom_site_label_1
_geom_bond_atom_site_label_2
_geom_bond_distance
_geom_bond_site_symmetry_2
Ag1 O2A 2.30(2) .
Ag1 O2A 2.30(2) 8_545
Ag1 O2A 2.30(2) 14_545
Ag1 O2A 2.30(2) 11
Ag1 O1 2.075(8) 14_545
Ag1 O1 2.075(8) .
Ag1 O1 2.075(8) 11
Ag1 O1 2.075(8) 8_545
Ag2 Ag14 2.950(3) 11
Ag2 Ag14 2.950(3) .
Ag2 O1A 2.386(10) .
Ag2 O1A 2.386(10) 11
Ag2 S5 2.545(7) 11
Ag2 S5 2.545(7) .
Ag2 O1 2.562(7) .
Ag2 O1 2.562(7) 11
Ag3 O1A 2.44(3) .
Ag3 S1 2.590(7) 8_545
Ag3 S2 2.655(8) .
Ag3 S5 2.659(8) 11
Ag3 O2A 2.509(8) 11
Ag4 Ag6 3.017(4) .
Ag4 Ag7 3.027(3) .
Ag4 O8 2.37(3) .
Ag4 S2 2.538(8) .
Ag4 S6 2.600(8) .
Ag5 Ag6 3.003(3) .
Ag5 Ag6 3.003(3) 8_545
Ag5 O4 2.359(19) 8_545
Ag5 O4 2.359(19) .
Ag5 S2 2.509(7) 8_545
Ag5 S2 2.509(7) .
Ag6 Ag7 3.035(3) .
Ag6 O29 2.42(7) .
Ag6 S2 2.468(7) .
Ag6 S3 2.463(7) .
Ag7 Ag9 3.167(4) .
Ag7 Ag12 3.100(4) .
Ag7 O7 2.38(3) .
Ag7 O9 2.47(3) .
Ag7 S3 2.526(8) .
Ag7 S6 2.488(9) .
Ag8 Ag9 2.958(4) .
Ag8 Ag10 3.014(4) .
Ag8 S1 2.440(9) .
Ag8 S3 2.456(9) .
Ag9 Ag10 3.019(4) .
Ag9 Ag12 3.061(4) .
Ag9 O10 2.34(4) .
Ag9 O14 2.60(5) .
Ag9 S3 2.529(9) .
Ag9 S4 2.491(8) .
Ag10 Ag11 2.939(3) .
Ag10 O13 2.37(2) .
Ag10 S1 2.527(7) .
Ag10 S4 2.493(7) .
Ag11 O2 2.28(2) 14_545
Ag11 O2 2.28(2) .
Ag11 S1 2.539(9) 14_545
Ag11 S1 2.539(9) .
Ag11 O2A 2.47(2) 14_545
Ag11 O2A 2.47(2) .
Ag12 Ag13 3.041(4) .
Ag12 Ag14 3.088(3) .
Ag12 O11 2.43(5) .
Ag12 S4 2.502(7) .
Ag12 S6 2.552(7) .
Ag13 Ag14 2.951(3) .
Ag13 C76 2.66(3) 14_545
Ag13 O11A 2.46(6) .
Ag13 S4 2.567(7) .
Ag13 S5 2.507(7) .
Ag14 O12 2.41(3) .
Ag14 S5 2.483(9) .
Ag14 S6 2.460(9) .
C61 C62 1.37(4) .
C61 C66 1.42(4) .
C61 S5 1.77(3) .
C62 C63 1.41(4) .
C63 C64 1.35(4) .
C64 C65 1.38(4) .
C64 C67 1.44(4) .
C65 C66 1.35(4) .
C67 C68 1.542(10) .
C67 C69 1.544(10) .
C67 C70 1.542(10) .
C71 C72 1.37(4) .
C71 C76 1.37(4) .
C71 S1 1.82(3) .
C72 C73 1.45(4) .
C73 C74 1.38(5) .
C74 C75 1.38(4) .
C74 C77 1.58(4) .
C75 C76 1.35(4) .
C77 C78 1.57(6) .
C77 C79 1.58(6) .
C77 C80 1.61(6) .
C81 C82 1.38(4) .
C81 C86 1.41(4) .
C81 S4 1.81(3) .
C82 C83 1.34(4) .
C83 C84 1.44(5) .
C84 C85 1.35(4) .
C84 C87 1.56(4) .
C85 C86 1.38(4) .
C87 C88 1.57(5) .
C87 C89 1.50(5) .
C87 C90 1.48(6) .
C91 C92 1.38(4) .
C91 C96 1.35(5) .
C91 S3 1.81(4) .
C92 C93 1.58(4) .
C93 C94 1.11(3) .
C94 C95 1.40(4) .
C94 C97 1.531(10) .
C95 C96 1.37(4) .
C97 C98 1.545(10) .
C97 C99 1.539(10) .
C97 C100 1.532(10) .
C101 C102 1.43(4) .
C101 C106 1.38(4) .
C101 S2 1.79(3) .
C102 C103 1.41(4) .
C103 C104 1.33(4) .
C104 C105 1.36(4) .
C104 C107 1.67(5) .
C105 C106 1.36(4) .
C107 C108 1.51(5) .
C107 C109 1.54(4) .
C107 C110 1.43(5) .
C111 C112 1.27(5) .
C111 C116 1.38(5) .
C111 S6 1.78(3) .
C112 C113 1.42(5) .
C113 C114 1.42(5) .
C114 C115 1.33(5) .
C114 C117 1.64(5) .
C115 C116 1.43(4) .
C117 C118 1.55(7) .
C117 C119 1.44(6) .
C117 C120 1.50(6) .
C129 C130 1.551(10) .
C129 O11 1.25(2) .
C129 O11A 1.25(2) .
C129 O12 1.274(19) .
C130 F1 1.26(6) .
C130 F2 1.53(7) .
C130 F3 1.44(7) .
C131 C132 1.547(10) .
C131 O13 1.251(17) .
C131 O14 1.26(5) .
C131 O14A 1.41(5) .
C132 F10 1.50(4) .
C132 F11 1.42(4) .
C132 F12 1.30(4) .
C133 C134 1.62(6) .
C133 O7 1.247(19) .
C133 O8 1.252(19) .
C134 F4 1.45(6) .
C134 F5 1.46(4) .
C134 F6 1.36(5) .
C135 C136 1.547(10) .
C135 F7 1.328(17) .
C135 F8 1.447(10) .
C135 F9 1.450(10) .
C136 O9 1.250(10) .
C136 O10 1.253(10) .
C142 C142 1.52(4) 11
C142 C144 1.75(9) .
C142 N3 1.549(10) .
C142 O16 1.251(10) .
C143 C144 0.80(10) .
C143 N3 1.547(10) .
C144 N3 1.550(10) .
C151 C152 1.417(19) .
C151 O29 1.254(10) .
C151 O30 1.252(11) .
C152 F28 1.448(10) .
C152 F29 1.449(10) .
C152 F30 1.446(10) .
Cr1 O1A 1.65(3) .
Cr1 O2 1.49(2) .
Cr1 O3 1.51(3) .
Cr1 O4 1.64(2) .
Cr1 O2A 1.761(10) .
Cr1 O3A 1.626(18) .
Cr1 O1 1.763(19) .
F28 F29 1.65(11) 8_545
O1A O3 1.67(8) .
O1A O1 1.600(11) .
O2 O2A 1.30(3) .
O2 O3A 1.62(3) .
O3 O3A 1.31(6) .
O11 O11A 1.52(8) .
O14 O14A 1.15(6) .
Ag15 O21A 2.520(15) 11
Ag15 O21A 2.520(15) 8
Ag15 O21A 2.520(15) 14
Ag15 O21A 2.520(15) .
Ag15 O22A 2.167(19) .
Ag15 O22A 2.167(19) 8
Ag15 O22A 2.167(19) 14
Ag15 O22A 2.167(19) 11
Ag16 S7 2.655(8) .
Ag16 S8 2.614(7) .
Ag16 S9 2.641(7) .
Ag16 O21A 2.580(16) 11
Ag17 Ag18 2.916(3) .
Ag17 Ag18 2.916(3) 14
Ag17 O19 2.352(14) .
Ag17 O19 2.352(14) 14
Ag17 S9 2.512(7) 14
Ag17 S9 2.512(7) .
Ag18 Ag19 3.001(3) .
Ag18 Ag20 3.008(3) .
Ag18 O27 2.35(2) .
Ag18 S9 2.513(7) .
Ag18 S11 2.470(8) .
Ag19 Ag20 2.996(4) .
Ag19 S9 2.420(8) .
Ag19 S10 2.441(8) .
Ag20 Ag21 3.069(3) .
Ag20 Ag22 3.025(4) .
Ag20 O26 2.38(7) .
Ag20 O28 2.50(4) .
Ag20 S10 2.582(7) .
Ag20 S11 2.526(7) .
Ag21 Ag22 3.089(3) .
Ag21 Ag23 2.970(3) .
Ag21 Ag24 3.070(3) .
Ag21 O24A 2.43(4) .
Ag21 S10 2.515(8) .
Ag21 S12 2.507(8) .
Ag22 Ag27 3.117(3) .
Ag22 Ag28 3.090(3) .
Ag22 O18 2.30(3) .
Ag22 S11 2.466(8) .
Ag22 S12 2.522(7) .
Ag23 Ag24 3.008(4) .
Ag23 O20 2.469(10) .
Ag23 S8 2.441(7) 11
Ag23 S12 2.468(7) .
Ag24 Ag25 2.897(3) .
Ag24 O23 2.33(2) .
Ag24 S8 2.532(6) 11
Ag24 S10 2.491(6) .
Ag25 O21 2.439(11) .
Ag25 O21 2.439(11) 11
Ag25 S8 2.538(7) .
Ag25 S8 2.538(7) 11
Ag25 O21A 2.437(14) 11
Ag25 O21A 2.437(14) .
Ag26 Ag27 3.166(3) .
Ag26 Ag27 3.166(3) 8
Ag26 O22 2.431(19) 8
Ag26 O22 2.431(19) .
Ag26 S7 2.489(6) 11
Ag26 S7 2.489(6) 14
Ag27 Ag28 2.985(3) .
Ag27 O5 2.40(6) .
Ag27 O6 2.52(5) .
Ag27 S7 2.505(8) 14
Ag27 S12 2.493(8) .
Ag28 C26 2.68(3) 14
Ag28 O17 2.37(3) .
Ag28 S7 2.578(6) 14
Ag28 S11 2.684(7) .
C2 C3 1.3900 .
C2 C1 1.3900 .
C3 C4 1.3900 .
C4 C5 1.3900 .
C4 C7 1.54(3) .
C5 C6 1.3900 .
C6 C1 1.3900 .
C1 S11 1.801(14) .
C7 C8 1.53(6) .
C7 C9 1.46(5) .
C7 C10 1.44(5) .
C11 C12 1.37(5) .
C11 C16 1.35(5) .
C11 S12 1.79(4) .
C12 C13 1.38(5) .
C13 C14 1.34(5) .
C14 C15 1.37(5) .
C14 C17 1.60(5) .
C15 C16 1.46(5) .
C17 C18 1.51(5) .
C17 C19 1.63(6) .
C17 C20 1.44(5) .
C21 C22 1.41(4) .
C21 C26 1.35(4) .
C21 S9 1.82(3) .
C22 C23 1.39(4) .
C23 C24 1.33(4) .
C24 C25 1.43(4) .
C24 C27 1.61(5) .
C25 C26 1.31(4) .
C27 C28 1.58(5) .
C27 C29 1.51(5) .
C27 C30 1.46(5) .
C31 C32 1.27(4) .
C31 C36 1.38(4) .
C31 S8 1.79(3) .
C32 C33 1.41(4) .
C33 C34 1.33(4) .
C34 C35 1.39(4) .
C34 C37 1.56(4) .
C35 C36 1.42(4) .
C37 C38 1.49(5) .
C37 C39 1.54(5) .
C37 C40 1.48(5) .
C41 C42 1.36(4) .
C41 C46 1.37(4) .
C41 S10 1.75(3) .
C42 C43 1.38(4) .
C43 C44 1.43(5) .
C44 C45 1.29(5) .
C44 C47 1.54(5) .
C45 C46 1.45(4) .
C47 C48 1.61(5) .
C47 C49 1.56(6) .
C47 C50 1.45(6) .
C51 C52 1.33(4) .
C51 C56 1.36(3) .
C51 S7 1.84(3) .
C52 C53 1.40(4) .
C53 C54 1.37(4) .
C54 C55 1.38(4) .
C54 C57 1.58(4) .
C55 C56 1.34(4) .
C57 C58 1.50(5) .
C57 C59 1.51(4) .
C57 C60 1.55(5) .
C121 C122 1.546(10) .
C121 O17 1.248(10) .
C121 O18 1.253(10) .
C122 F16 1.442(10) .
C122 F17 1.444(10) .
C122 F18 1.446(10) .
C123 C124 1.520(9) .
C123 O23 1.245(10) .
C123 O24 1.44(6) .
C123 O24A 1.41(5) .
C124 F19 1.416(9) .
C124 F20 1.418(9) .
C124 F21 1.421(9) .
C125 C126 1.526(10) .
C125 F13 1.421(9) .
C125 F14 1.420(9) .
C125 F15 1.423(9) .
C126 O25 1.254(10) .
C126 O26 1.254(10) .
C127 C128 1.546(10) .
C127 O27 1.243(10) .
C127 O28 1.250(10) .
C127 O28A 1.47(5) .
C128 F25 1.52(6) .
C128 F25A 1.31(6) .
C128 F26 1.27(6) .
C128 F26A 1.32(6) .
C128 F27 1.22(6) .
C128 F27A 1.38(6) .
C137 C138 1.548(10) .
C137 O5 1.247(10) .
C137 O6 1.245(10) .
C138 F22 1.452(10) .
C138 F23 1.451(10) .
C138 F24 1.451(10) .
Cr2 O19 1.529(14) .
Cr2 O20 1.534(9) .
Cr2 O21 1.463(11) .
Cr2 O22 1.560(19) .
Cr2 O20A 1.632(9) .
Cr2 O21A 1.555(10) .
Cr2 O22A 1.551(10) .
F25 F25A 0.93(5) .
F25A F26 1.32(6) .
F26 F26A 1.30(6) .
F26A F27 1.34(6) .
F27 F27A 0.84(5) .
O20 O22 1.554(9) .
O20 O20A 1.552(9) .
O21 O20A 1.557(9) .
O21 O21A 1.547(10) .
O22 O21A 1.71(3) .
O22 O22A 1.548(10) .
O24 O24A 1.72(7) .
O28 O28A 1.64(7) .
C139 C139 1.18(12) 14_545
C139 C140 1.72(8) .
C139 N4 1.30(6) .
C139 O15 1.21(5) .
C140 C141 1.39(8) .
C140 N4 1.61(6) .
C141 C141 1.71(12) 14_545
C141 N4 1.60(6) .
C148 C148 1.35(8) 14
C148 C149 1.99(7) .
C148 N2 1.37(6) .
C148 O32 1.28(6) .
C149 C150 0.88(6) .
C149 N2 1.548(10) .
C150 C150 1.62(5) 14
C150 N2 1.552(10) .
C145 C145 1.10(13) 11
C145 C147 1.54(8) 11
C145 N1 1.28(6) .
C145 O31 1.26(6) .
C146 C146 1.68(14) 11
C146 C147 1.30(9) 11
C146 N1 1.44(6) .
C147 N1 1.42(7) .
O2A O1 1.560(10) .
O21A O22A 1.549(10) .

loop_
_platon_squeeze_void_nr
_platon_squeeze_void_average_x
_platon_squeeze_void_average_y
_platon_squeeze_void_average_z
_platon_squeeze_void_volume
_platon_squeeze_void_count_electrons
_platon_squeeze_void_content
1 0.034 0.930 0.029 119 51 ' '
2 0.216 0.320 0.029 119 51 ' '
3 0.534 0.430 0.029 119 51 ' '
4 0.716 0.820 0.029 119 51 ' '
5 0.312 0.735 0.028 103 45 ' '
6 0.438 0.015 0.028 103 48 ' '
7 0.812 0.235 0.028 103 45 ' '
8 0.938 0.515 0.028 103 48 ' '
9 0.375 0.875 0.129 620 167 ' '
10 0.875 0.375 0.129 620 167 ' '
11 0.375 0.375 0.120 620 170 ' '
12 0.875 0.875 0.120 620 170 ' '
13 0.051 0.368 0.099 27 10 ' '
14 0.199 0.882 0.099 27 9 ' '
15 0.551 0.868 0.099 27 10 ' '
16 0.699 0.382 0.099 27 9 ' '
17 0.051 0.882 0.151 27 10 ' '
18 0.199 0.368 0.151 27 10 ' '
19 0.551 0.382 0.151 27 10 ' '
20 0.699 0.868 0.151 27 10 ' '
21 0.034 0.320 0.221 120 50 ' '
22 0.216 0.930 0.221 119 51 ' '
23 0.312 0.515 0.222 103 47 ' '
24 0.438 0.235 0.222 103 46 ' '
25 0.534 0.820 0.221 120 50 ' '
26 0.716 0.430 0.221 119 51 ' '
27 0.812 1.015 0.222 103 47 ' '
28 0.938 0.735 0.222 103 46 ' '
29 0.284 0.070 0.279 119 50 ' '
30 0.466 0.680 0.279 120 51 ' '
31 0.784 0.570 0.279 119 50 ' '
32 0.966 0.180 0.279 120 51 ' '
33 0.062 0.765 0.278 103 47 ' '
34 0.188 0.485 0.278 103 46 ' '
35 0.562 0.265 0.278 103 47 ' '
36 0.688 0.985 0.278 103 46 ' '
37 0.125 0.625 0.379 620 167 ' '
38 0.625 0.125 0.379 620 167 ' '
39 0.125 0.125 0.370 621 168 ' '
40 0.625 0.625 0.370 621 168 ' '
41 0.301 0.632 0.349 27 9 ' '
42 0.449 0.118 0.349 27 10 ' '
43 0.801 0.132 0.349 27 9 ' '
44 0.949 0.618 0.349 27 10 ' '
45 0.301 0.118 0.401 27 10 ' '
46 0.449 0.632 0.401 27 10 ' '
47 0.801 0.618 0.401 27 10 ' '
48 0.949 0.132 0.401 27 10 ' '
49 -0.034 0.570 0.471 119 52 ' '
50 0.062 -0.015 0.472 103 46 ' '
51 0.188 0.265 0.472 103 48 ' '
52 0.284 0.680 0.471 120 52 ' '
53 0.466 0.070 0.471 119 52 ' '
54 0.562 0.485 0.472 103 46 ' '
55 0.688 0.765 0.472 103 48 ' '
56 0.784 0.180 0.471 120 52 ' '
57 0.034 0.430 0.529 119 51 ' '
58 0.216 0.820 0.529 119 51 ' '
59 0.534 0.930 0.529 119 51 ' '
60 0.716 0.320 0.529 119 51 ' '
61 0.312 0.235 0.528 103 45 ' '
62 0.438 0.515 0.528 103 48 ' '
63 0.812 0.735 0.528 103 45 ' '
64 0.938 0.015 0.528 103 48 ' '
65 0.375 0.375 0.629 620 167 ' '
66 0.875 0.875 0.629 620 167 ' '
67 0.375 0.875 0.620 620 170 ' '
68 0.875 0.375 0.620 620 170 ' '
69 0.051 0.868 0.599 27 10 ' '
70 0.199 0.382 0.599 27 9 ' '
71 0.551 0.368 0.599 27 10 ' '
72 0.699 0.882 0.599 27 9 ' '
73 0.051 0.382 0.651 27 10 ' '
74 0.199 0.868 0.651 27 10 ' '
75 0.551 0.882 0.651 27 10 ' '
76 0.699 0.368 0.651 27 10 ' '
77 0.034 0.820 0.721 120 50 ' '
78 0.216 0.430 0.721 119 51 ' '
79 0.312 1.015 0.722 103 47 ' '
80 0.438 0.735 0.722 103 46 ' '
81 0.534 0.320 0.721 120 50 ' '
82 0.716 0.930 0.721 119 51 ' '
83 0.812 0.515 0.722 103 47 ' '
84 0.938 0.235 0.722 103 46 ' '
85 0.284 0.570 0.779 119 50 ' '
86 0.466 0.180 0.779 120 51 ' '
87 0.784 0.070 0.779 119 50 ' '
88 0.966 0.680 0.779 120 51 ' '
89 0.062 0.265 0.778 103 47 ' '
90 0.188 0.985 0.778 103 46 ' '
91 0.562 0.765 0.778 103 47 ' '
92 0.688 0.485 0.778 103 46 ' '
93 0.125 0.125 0.879 620 167 ' '
94 0.625 0.625 0.879 620 167 ' '
95 0.125 0.625 0.870 621 168 ' '
96 0.625 0.125 0.870 621 168 ' '
97 0.301 0.132 0.849 27 9 ' '
98 0.449 0.618 0.849 27 10 ' '
99 0.801 0.632 0.849 27 9 ' '
100 0.949 0.118 0.849 27 10 ' '
101 0.301 0.618 0.901 27 10 ' '
102 0.449 0.132 0.901 27 10 ' '
103 0.801 0.118 0.901 27 10 ' '
104 0.949 0.632 0.901 27 10 ' '
105 -0.034 0.070 0.971 119 52 ' '
106 0.062 0.485 0.972 103 46 ' '
107 0.188 0.765 0.972 103 48 ' '
108 0.284 0.180 0.971 120 52 ' '
109 0.466 0.570 0.971 119 52 ' '
110 0.562 -0.015 0.972 103 46 ' '
111 0.688 0.265 0.972 103 48 ' '
112 0.784 0.680 0.971 120 52 ' '
